data_1575059
loop_
_publ_author_name
'Iijima, Keisuke'
'Sugamata, Koh'
'Sasamori, Takahiro'

_publ_section_title
;
 Ferrocenyl Substituted Stannanethione and Stannaneselone
;
_journal_issue 13
_journal_name_full Molecules
_journal_page_first 2826
_journal_paper_doi 10.3390/molecules30132826
_journal_volume 30
_journal_year 2025
_chemical_formula_moiety '2(C76H98Fe2SeSn), C6H6'
_chemical_formula_sum 'C158 H202 Fe4 Se2 Sn2'
_chemical_formula_weight 2719.88
_space_group_crystal_system monoclinic
_space_group_IT_number 14
_space_group_name_Hall '-P 2yn'
_space_group_name_H-M_alt 'P 1 21/n 1'
_atom_sites_solution_hydrogens geom
_audit_creation_method SHELXL-2019/3
_cell_angle_alpha 90
_cell_angle_beta 113.369(2)
_cell_angle_gamma 90
_cell_formula_units_Z 4
_cell_length_a 19.3954(3)
_cell_length_b 35.2095(5)
_cell_length_c 21.6237(3)
_cell_measurement_reflns_used 132997
_cell_measurement_temperature 100(2)
_cell_measurement_theta_max 28.9010
_cell_measurement_theta_min 1.8350
_cell_volume 13555.5(4)
_computing_cell_refinement 'CrysAlisPro 1.171.42.49 (Rigaku OD, 2022)'
_computing_data_collection 'APEX2 (Bruker AXS, 2006)'
_computing_data_reduction 'CrysAlisPro 1.171.42.49 (Rigaku OD, 2022)'
_computing_molecular_graphics 'Yadokari-XG 2011 (Wakita Nemoto et al., 2011)'
_computing_publication_material 'Yadokari-XG 2011 (Wakita Nemoto et al., 2011)'
_computing_structure_refinement 'SHELXL-2018/3 (Sheldrick, 2018)'
_computing_structure_solution 'SHELXT 2018/2 (Sheldrick, 2018)'
_diffrn_ambient_temperature 100(2)
_diffrn_detector_area_resol_mean 8.333
_diffrn_measured_fraction_theta_full 0.999
_diffrn_measured_fraction_theta_max 0.999
_diffrn_measurement_device_type 'Bruker D8 goniometer'
_diffrn_measurement_method 'phi and omega scans'
_diffrn_radiation_monochromator 'multilayered confocal mirror'
_diffrn_radiation_source 'rotating anode X-ray tube'
_diffrn_radiation_type MoK\a
_diffrn_radiation_wavelength 0.71073
_diffrn_reflns_av_R_equivalents 0.0556
_diffrn_reflns_av_unetI/netI 0.0267
_diffrn_reflns_Laue_measured_fraction_full 0.999
_diffrn_reflns_Laue_measured_fraction_max 0.999
_diffrn_reflns_limit_h_max 25
_diffrn_reflns_limit_h_min -24
_diffrn_reflns_limit_k_max 45
_diffrn_reflns_limit_k_min -45
_diffrn_reflns_limit_l_max 28
_diffrn_reflns_limit_l_min -27
_diffrn_reflns_number 225838
_diffrn_reflns_point_group_measured_fraction_full 0.999
_diffrn_reflns_point_group_measured_fraction_max 0.999
_diffrn_reflns_theta_full 25.242
_diffrn_reflns_theta_max 27.485
_diffrn_reflns_theta_min 1.664
_exptl_absorpt_coefficient_mu 1.368
_exptl_absorpt_correction_T_max 1.00000
_exptl_absorpt_correction_T_min 0.24290
_exptl_absorpt_correction_type multi-scan
_exptl_absorpt_process_details
;
CrysAlisPro 1.171.42.49 (Rigaku Oxford Diffraction, 2022)
Empirical absorption correction using spherical harmonics,
implemented in SCALE3 ABSPACK scaling algorithm.
;
_exptl_crystal_colour red
_exptl_crystal_density_diffrn 1.333
_exptl_crystal_description platelet
_exptl_crystal_F_000 5688
_exptl_crystal_size_max 0.100
_exptl_crystal_size_mid 0.050
_exptl_crystal_size_min 0.030
_refine_diff_density_max 1.954
_refine_diff_density_min -1.662
_refine_diff_density_rms 0.081
_refine_ls_extinction_method none
_refine_ls_goodness_of_fit_ref 1.026
_refine_ls_hydrogen_treatment constr
_refine_ls_matrix_type full
_refine_ls_number_parameters 1600
_refine_ls_number_reflns 31060
_refine_ls_number_restraints 144
_refine_ls_restrained_S_all 1.025
_refine_ls_R_factor_all 0.0470
_refine_ls_R_factor_gt 0.0375
_refine_ls_shift/su_max 0.011
_refine_ls_shift/su_mean 0.000
_refine_ls_structure_factor_coef Fsqd
_refine_ls_weighting_details 'w=1/[\s^2^(Fo^2^)+(0.0431P)^2^+22.5836P] where P=(Fo^2^+2Fc^2^)/3'
_refine_ls_weighting_scheme calc
_refine_ls_wR_factor_gt 0.0915
_refine_ls_wR_factor_ref 0.0962
_reflns_Friedel_coverage 0.000
_reflns_number_gt 26324
_reflns_number_total 31060
_reflns_threshold_expression 'I > 2\s(I)'
_cod_data_source_file cifsrev.cif
_cod_data_source_block compound2
_cod_original_sg_symbol_H-M 'P 21/n'
_cod_database_code 1575059
_shelx_shelxl_version_number 2019/3
_shelx_space_group_comment
;
The symmetry employed for this shelxl refinement is uniquely defined
by the following loop, which should always be used as a source of
symmetry information in preference to the above space-group names.
They are only intended as comments.
;
_shelx_estimated_absorpt_t_min 0.875
_shelx_estimated_absorpt_t_max 0.960

loop_
_space_group_symop_operation_xyz
'x, y, z'
'-x+1/2, y+1/2, -z+1/2'
'-x, -y, -z'
'x-1/2, -y-1/2, z-1/2'

loop_
_atom_site_label
_atom_site_type_symbol
_atom_site_fract_x
_atom_site_fract_y
_atom_site_fract_z
_atom_site_U_iso_or_equiv
_atom_site_adp_type
_atom_site_occupancy
_atom_site_site_symmetry_order
_atom_site_calc_flag
_atom_site_refinement_flags_posn
_atom_site_refinement_flags_adp
_atom_site_refinement_flags_occupancy
_atom_site_disorder_assembly
_atom_site_disorder_group
Sn1 Sn 0.84327(2) 0.38613(2) 0.27284(2) 0.01972(4) Uani 1 1 d . . . . .
Se1 Se 0.72629(2) 0.35670(2) 0.21843(2) 0.03897(8) Uani 1 1 d . . . . .
C1 C 0.85146(13) 0.44296(7) 0.30536(12) 0.0183(5) Uani 1 1 d . . . . .
C2 C 0.89349(13) 0.44838(7) 0.37626(12) 0.0189(5) Uani 1 1 d . . . . .
C3 C 0.89770(14) 0.48779(8) 0.38960(13) 0.0219(5) Uani 1 1 d . . . . .
H119 H 0.922217 0.499362 0.432490 0.026 Uiso 1 1 calc R U . . .
C4 C 0.85915(14) 0.50698(8) 0.32813(13) 0.0225(5) Uani 1 1 d . . . . .
H120 H 0.853887 0.533746 0.322842 0.027 Uiso 1 1 calc R U . . .
C5 C 0.82931(14) 0.47973(7) 0.27513(12) 0.0190(5) Uani 1 1 d . . . . .
Fe1 Fe 0.78810(2) 0.47075(2) 0.34622(2) 0.02085(8) Uani 1 1 d . . . . .
C6 C 0.73169(17) 0.49281(10) 0.39951(16) 0.0355(7) Uani 1 1 d . . . . .
H223 H 0.750345 0.511121 0.434513 0.043 Uiso 1 1 calc R U . . .
C7 C 0.69290(16) 0.50068(10) 0.32955(16) 0.0370(7) Uani 1 1 d . . . . .
H121 H 0.681081 0.525099 0.309394 0.044 Uiso 1 1 calc R U . . .
C8 C 0.67531(15) 0.46544(11) 0.29575(15) 0.0367(8) Uani 1 1 d . . . . .
H122 H 0.649415 0.462051 0.248527 0.044 Uiso 1 1 calc R U . . .
C9 C 0.70230(16) 0.43640(10) 0.34330(16) 0.0349(7) Uani 1 1 d . . . . .
H123 H 0.697828 0.409926 0.334110 0.042 Uiso 1 1 calc R U . . .
C10 C 0.73748(16) 0.45338(10) 0.40759(15) 0.0342(7) Uani 1 1 d . . . . .
H124 H 0.760988 0.440245 0.449091 0.041 Uiso 1 1 calc R U . . .
C11 C 0.77923(14) 0.49006(7) 0.20549(12) 0.0192(5) Uani 1 1 d . . . . .
C12 C 0.77604(15) 0.52770(8) 0.18464(13) 0.0234(5) Uani 1 1 d . . . . .
H125 H 0.809809 0.545681 0.213977 0.028 Uiso 1 1 calc R U . . .
C13 C 0.72508(16) 0.53952(8) 0.12248(14) 0.0270(6) Uani 1 1 d . . . . .
C14 C 0.67802(16) 0.51232(8) 0.07978(14) 0.0282(6) Uani 1 1 d . . . . .
H126 H 0.642728 0.520048 0.036777 0.034 Uiso 1 1 calc R U . . .
C15 C 0.68061(15) 0.47453(8) 0.09749(13) 0.0249(5) Uani 1 1 d . . . . .
C16 C 0.73165(14) 0.46385(8) 0.16148(13) 0.0218(5) Uani 1 1 d . . . . .
H127 H 0.733738 0.438066 0.175048 0.026 Uiso 1 1 calc R U . . .
C17 C 0.7177(2) 0.58086(9) 0.10021(17) 0.0393(7) Uani 1 1 d . . . . .
C18 C 0.7258(2) 0.58360(10) 0.03160(18) 0.0497(9) Uani 1 1 d . . . . .
H148 H 0.775764 0.574636 0.037121 0.075 Uiso 1 1 calc R U . . .
H149 H 0.719486 0.610073 0.016348 0.075 Uiso 1 1 calc R U . . .
H150 H 0.687366 0.567827 -0.001862 0.075 Uiso 1 1 calc R U . . .
C19 C 0.6417(3) 0.59552(12) 0.0922(3) 0.0726(14) Uani 1 1 d . . . . .
H151 H 0.602463 0.579734 0.059588 0.109 Uiso 1 1 calc R U . . .
H152 H 0.635942 0.621821 0.076100 0.109 Uiso 1 1 calc R U . . .
H153 H 0.637259 0.594568 0.135787 0.109 Uiso 1 1 calc R U . . .
C20 C 0.7779(2) 0.60608(9) 0.14905(19) 0.0456(9) Uani 1 1 d . . . . .
H154 H 0.773148 0.606321 0.192493 0.068 Uiso 1 1 calc R U . . .
H155 H 0.772120 0.631973 0.131038 0.068 Uiso 1 1 calc R U . . .
H156 H 0.827531 0.596291 0.155225 0.068 Uiso 1 1 calc R U . . .
C21 C 0.62945(17) 0.44471(9) 0.05051(14) 0.0327(7) Uani 1 1 d . . . . .
C22 C 0.5816(2) 0.46081(12) -0.01856(17) 0.0537(10) Uani 1 1 d . . . . .
H157 H 0.549303 0.481015 -0.013765 0.081 Uiso 1 1 calc R U . . .
H158 H 0.550335 0.440585 -0.047201 0.081 Uiso 1 1 calc R U . . .
H159 H 0.614290 0.471207 -0.039213 0.081 Uiso 1 1 calc R U . . .
C23 C 0.57686(17) 0.42920(10) 0.08135(16) 0.0378(7) Uani 1 1 d . . . . .
H160 H 0.606377 0.416498 0.124033 0.057 Uiso 1 1 calc R U . . .
H161 H 0.542043 0.410957 0.050254 0.057 Uiso 1 1 calc R U . . .
H162 H 0.548352 0.450160 0.089586 0.057 Uiso 1 1 calc R U . . .
C24 C 0.6772(2) 0.41230(11) 0.04187(17) 0.0453(8) Uani 1 1 d . . . . .
H163 H 0.713389 0.422438 0.024802 0.068 Uiso 1 1 calc R U . . .
H164 H 0.644682 0.393715 0.009812 0.068 Uiso 1 1 calc R U . . .
H165 H 0.704316 0.399958 0.085461 0.068 Uiso 1 1 calc R U . . .
C25 C 0.92426(14) 0.41690(7) 0.42409(12) 0.0205(5) Uani 1 1 d . . . . .
C26 C 0.87700(15) 0.38770(8) 0.42652(13) 0.0230(5) Uani 1 1 d . . . . .
H217 H 0.825236 0.388670 0.397573 0.028 Uiso 1 1 calc R U . . .
C27 C 0.90369(15) 0.35724(8) 0.47018(13) 0.0242(5) Uani 1 1 d . . . . .
C28 C 0.97992(15) 0.35580(8) 0.50918(13) 0.0255(6) Uani 1 1 d . . . . .
H218 H 0.999338 0.334761 0.538471 0.031 Uiso 1 1 calc R U . . .
C29 C 1.02931(14) 0.38397(8) 0.50720(13) 0.0230(5) Uani 1 1 d . . . . .
C30 C 1.00021(14) 0.41479(7) 0.46486(13) 0.0210(5) Uani 1 1 d . . . . .
H219 H 1.032748 0.434709 0.463784 0.025 Uiso 1 1 calc R U . . .
C31 C 0.85080(16) 0.32755(8) 0.47899(13) 0.0271(6) Uani 1 1 d . . . . .
C32 C 0.77142(18) 0.33107(11) 0.42490(16) 0.0424(8) Uani 1 1 d . . . . .
H202 H 0.772890 0.328644 0.380293 0.064 Uiso 1 1 calc R U . . .
H203 H 0.750554 0.355888 0.428658 0.064 Uiso 1 1 calc R U . . .
H204 H 0.739811 0.310921 0.430995 0.064 Uiso 1 1 calc R U . . .
C33 C 0.8794(2) 0.28796(10) 0.4770(2) 0.0486(9) Uani 1 1 d . . . . .
H205 H 0.927565 0.284363 0.515299 0.073 Uiso 1 1 calc R U . . .
H206 H 0.886407 0.284405 0.434862 0.073 Uiso 1 1 calc R U . . .
H207 H 0.842992 0.269385 0.479426 0.073 Uiso 1 1 calc R U . . .
C34 C 0.84626(19) 0.33506(11) 0.54667(16) 0.0402(8) Uani 1 1 d . . . . .
H208 H 0.810772 0.317234 0.552953 0.060 Uiso 1 1 calc R U . . .
H209 H 0.829076 0.361139 0.547665 0.060 Uiso 1 1 calc R U . . .
H210 H 0.896024 0.331636 0.582927 0.060 Uiso 1 1 calc R U . . .
C35 C 1.11298(16) 0.37994(9) 0.55066(15) 0.0302(4) Uani 1 1 d . U . . .
C36 C 1.1404(9) 0.3368(5) 0.5727(9) 0.0316(7) Uani 0.181(3) 1 d . U P A 2
H1 H 1.118246 0.319990 0.533645 0.047 Uiso 0.181(3) 1 calc R U P A 2
H2 H 1.195292 0.335569 0.589507 0.047 Uiso 0.181(3) 1 calc R U P A 2
H3 H 1.124288 0.328748 0.608245 0.047 Uiso 0.181(3) 1 calc R U P A 2
C37 C 1.1386(9) 0.4057(5) 0.5983(8) 0.0305(6) Uani 0.181(3) 1 d . U P A 2
H4 H 1.192350 0.401595 0.624324 0.046 Uiso 0.181(3) 1 calc R U P A 2
H5 H 1.130646 0.431046 0.577950 0.046 Uiso 0.181(3) 1 calc R U P A 2
H6 H 1.111741 0.403668 0.628212 0.046 Uiso 0.181(3) 1 calc R U P A 2
C38 C 1.1547(9) 0.3844(5) 0.4949(8) 0.0310(9) Uani 0.181(3) 1 d . U P A 2
H7 H 1.134950 0.364940 0.459798 0.047 Uiso 0.181(3) 1 calc R U P A 2
H8 H 1.144145 0.409634 0.474198 0.047 Uiso 0.181(3) 1 calc R U P A 2
H9 H 1.209150 0.381102 0.518635 0.047 Uiso 0.181(3) 1 calc R U P A 2
C39 C 1.1409(2) 0.34369(11) 0.5342(2) 0.0324(6) Uani 0.819(3) 1 d . U P A 1
H10 H 1.194670 0.341083 0.562094 0.049 Uiso 0.819(3) 1 calc R U P A 1
H11 H 1.113605 0.322405 0.543105 0.049 Uiso 0.819(3) 1 calc R U P A 1
H12 H 1.132920 0.343645 0.486508 0.049 Uiso 0.819(3) 1 calc R U P A 1
C40 C 1.12443(19) 0.37931(11) 0.62631(18) 0.0299(5) Uani 0.819(3) 1 d . U P A 1
H13 H 1.106101 0.403175 0.637575 0.045 Uiso 0.819(3) 1 calc R U P A 1
H14 H 1.096400 0.357988 0.634120 0.045 Uiso 0.819(3) 1 calc R U P A 1
H15 H 1.177968 0.376370 0.654729 0.045 Uiso 0.819(3) 1 calc R U P A 1
C41 C 1.15891(19) 0.41347(11) 0.54312(19) 0.0311(5) Uani 0.819(3) 1 d . U P A 1
H16 H 1.139545 0.437073 0.554210 0.047 Uiso 0.819(3) 1 calc R U P A 1
H17 H 1.211633 0.410186 0.573733 0.047 Uiso 0.819(3) 1 calc R U P A 1
H18 H 1.155029 0.414696 0.496576 0.047 Uiso 0.819(3) 1 calc R U P A 1
C42 C 0.95041(14) 0.36450(7) 0.29166(12) 0.0170(5) Uani 1 1 d . . . . .
C43 C 0.98226(14) 0.32700(7) 0.30967(12) 0.0184(5) Uani 1 1 d . . . . .
C44 C 1.05585(14) 0.32852(7) 0.31071(12) 0.0196(5) Uani 1 1 d . . . . .
H128 H 1.090198 0.307897 0.321496 0.024 Uiso 1 1 calc R U . . .
C45 C 1.07000(14) 0.36532(7) 0.29328(12) 0.0187(5) Uani 1 1 d . . . . .
H129 H 1.115075 0.373494 0.289944 0.022 Uiso 1 1 calc R U . . .
C46 C 1.00611(14) 0.38810(7) 0.28155(11) 0.0161(5) Uani 1 1 d . . . . .
C47 C 0.95099(15) 0.29203(7) 0.32647(12) 0.0212(5) Uani 1 1 d . . . . .
C48 C 0.87732(16) 0.28010(8) 0.29128(13) 0.0260(6) Uani 1 1 d . . . . .
H211 H 0.843690 0.295833 0.256793 0.031 Uiso 1 1 calc R U . . .
C49 C 0.85193(17) 0.24569(8) 0.30551(14) 0.0310(6) Uani 1 1 d . . . . .
C50 C 0.90239(17) 0.22377(8) 0.35731(14) 0.0302(6) Uani 1 1 d . . . . .
H212 H 0.885698 0.200190 0.367713 0.036 Uiso 1 1 calc R U . . .
C51 C 0.97578(17) 0.23482(8) 0.39428(13) 0.0258(6) Uani 1 1 d . . . . .
C52 C 0.99926(15) 0.26905(7) 0.37791(13) 0.0227(5) Uani 1 1 d . . . . .
H213 H 1.049567 0.277104 0.402340 0.027 Uiso 1 1 calc R U . . .
C53 C 0.77010(19) 0.23299(10) 0.26659(17) 0.0438(6) Uani 1 1 d . U . . .
C54 C 0.7168(3) 0.25727(15) 0.2924(2) 0.0430(7) Uani 0.718(5) 1 d . U P B 1
H19 H 0.731615 0.253007 0.340813 0.065 Uiso 0.718(5) 1 calc R U P B 1
H20 H 0.721605 0.284311 0.284230 0.065 Uiso 0.718(5) 1 calc R U P B 1
H21 H 0.664482 0.249312 0.268085 0.065 Uiso 0.718(5) 1 calc R U P B 1
C55 C 0.7427(6) 0.2416(2) 0.1942(5) 0.0426(7) Uani 0.718(5) 1 d . U P B 1
H22 H 0.754047 0.268130 0.188109 0.064 Uiso 0.718(5) 1 calc R U P B 1
H23 H 0.767440 0.224858 0.173099 0.064 Uiso 0.718(5) 1 calc R U P B 1
H24 H 0.688235 0.237605 0.173085 0.064 Uiso 0.718(5) 1 calc R U P B 1
C56 C 0.7859(7) 0.1858(4) 0.2470(7) 0.0469(10) Uani 0.282(5) 1 d . U P B 2
H25 H 0.813323 0.186234 0.217469 0.070 Uiso 0.282(5) 1 calc R U P B 2
H26 H 0.815639 0.172248 0.288685 0.070 Uiso 0.282(5) 1 calc R U P B 2
H27 H 0.737661 0.172958 0.224150 0.070 Uiso 0.282(5) 1 calc R U P B 2
C57 C 0.7444(16) 0.2480(6) 0.1924(14) 0.0429(8) Uani 0.282(5) 1 d . U P B 2
H28 H 0.786351 0.246135 0.178073 0.064 Uiso 0.282(5) 1 calc R U P B 2
H29 H 0.702263 0.232668 0.162394 0.064 Uiso 0.282(5) 1 calc R U P B 2
H30 H 0.728690 0.274585 0.190379 0.064 Uiso 0.282(5) 1 calc R U P B 2
C58 C 0.7349(7) 0.2302(4) 0.3045(6) 0.0447(7) Uani 0.282(5) 1 d . U P B 2
H31 H 0.683158 0.222105 0.277980 0.067 Uiso 0.282(5) 1 calc R U P B 2
H32 H 0.759729 0.211483 0.339911 0.067 Uiso 0.282(5) 1 calc R U P B 2
H33 H 0.734360 0.254946 0.325185 0.067 Uiso 0.282(5) 1 calc R U P B 2
C59 C 0.7545(3) 0.19313(14) 0.2791(3) 0.0462(7) Uani 0.718(5) 1 d . U P B 1
H34 H 0.773585 0.188578 0.327764 0.069 Uiso 0.718(5) 1 calc R U P B 1
H35 H 0.700194 0.188615 0.258925 0.069 Uiso 0.718(5) 1 calc R U P B 1
H36 H 0.779400 0.175868 0.258939 0.069 Uiso 0.718(5) 1 calc R U P B 1
C60 C 1.03104(18) 0.20972(8) 0.44989(15) 0.0308(6) Uani 1 1 d . . . . .
C61 C 1.0828(2) 0.18969(10) 0.42200(18) 0.0427(8) Uani 1 1 d . . . . .
H166 H 1.119198 0.174013 0.457391 0.064 Uiso 1 1 calc R U . . .
H167 H 1.109532 0.208721 0.406834 0.064 Uiso 1 1 calc R U . . .
H168 H 1.052726 0.173536 0.383931 0.064 Uiso 1 1 calc R U . . .
C62 C 1.0792(2) 0.23340(9) 0.51083(15) 0.0399(8) Uani 1 1 d . . . . .
H169 H 1.046715 0.246765 0.528669 0.060 Uiso 1 1 calc R U . . .
H170 H 1.108236 0.251945 0.497263 0.060 Uiso 1 1 calc R U . . .
H171 H 1.113618 0.216698 0.545694 0.060 Uiso 1 1 calc R U . . .
C63 C 0.9913(2) 0.17980(10) 0.47431(18) 0.0477(9) Uani 1 1 d . . . . .
H172 H 1.028417 0.165378 0.511340 0.072 Uiso 1 1 calc R U . . .
H173 H 0.963690 0.162518 0.437172 0.072 Uiso 1 1 calc R U . . .
H174 H 0.956053 0.192193 0.490159 0.072 Uiso 1 1 calc R U . . .
C64 C 1.00288(13) 0.42934(7) 0.26671(12) 0.0155(4) Uani 1 1 d . . . . .
C65 C 1.03976(13) 0.45455(7) 0.31941(12) 0.0161(5) Uani 1 1 d . . . . .
H130 H 1.063577 0.445092 0.364054 0.019 Uiso 1 1 calc R U . . .
C66 C 1.04219(13) 0.49302(7) 0.30771(12) 0.0168(5) Uani 1 1 d . . . . .
C67 C 1.00675(13) 0.50600(7) 0.24168(12) 0.0181(5) Uani 1 1 d . . . . .
H131 H 1.007839 0.532406 0.233095 0.022 Uiso 1 1 calc R U . . .
C68 C 0.97020(13) 0.48200(7) 0.18840(12) 0.0167(5) Uani 1 1 d . . . . .
C69 C 0.96848(13) 0.44350(7) 0.20208(12) 0.0168(5) Uani 1 1 d . . . . .
H132 H 0.943018 0.426515 0.166078 0.020 Uiso 1 1 calc R U . . .
C70 C 1.08485(14) 0.52135(7) 0.36313(13) 0.0205(5) Uani 1 1 d . . . . .
C71 C 1.11118(18) 0.50383(8) 0.43307(13) 0.0308(6) Uani 1 1 d . . . . .
H175 H 1.067900 0.493513 0.440067 0.046 Uiso 1 1 calc R U . . .
H176 H 1.135654 0.523326 0.467074 0.046 Uiso 1 1 calc R U . . .
H177 H 1.146957 0.483359 0.437103 0.046 Uiso 1 1 calc R U . . .
C72 C 1.15382(16) 0.53533(8) 0.35170(15) 0.0306(6) Uani 1 1 d . . . . .
H178 H 1.184977 0.513547 0.351044 0.046 Uiso 1 1 calc R U . . .
H179 H 1.183127 0.552602 0.388213 0.046 Uiso 1 1 calc R U . . .
H180 H 1.137392 0.548763 0.308538 0.046 Uiso 1 1 calc R U . . .
C73 C 1.03548(16) 0.55553(8) 0.36161(14) 0.0264(6) Uani 1 1 d . . . . .
H181 H 1.018653 0.567869 0.317439 0.040 Uiso 1 1 calc R U . . .
H182 H 1.064467 0.573641 0.396714 0.040 Uiso 1 1 calc R U . . .
H183 H 0.991707 0.546963 0.369708 0.040 Uiso 1 1 calc R U . . .
C74 C 0.93731(14) 0.49596(7) 0.11544(12) 0.0189(5) Uani 1 1 d . . . . .
C75 C 0.93049(17) 0.53911(8) 0.11126(14) 0.0278(6) Uani 1 1 d . . . . .
H184 H 0.906530 0.546857 0.063933 0.042 Uiso 1 1 calc R U . . .
H185 H 0.980624 0.550486 0.131772 0.042 Uiso 1 1 calc R U . . .
H186 H 0.899947 0.547726 0.135387 0.042 Uiso 1 1 calc R U . . .
C76 C 0.85980(15) 0.47908(8) 0.07687(13) 0.0238(5) Uani 1 1 d . . . . .
H187 H 0.863681 0.451357 0.075904 0.036 Uiso 1 1 calc R U . . .
H188 H 0.839350 0.488908 0.030677 0.036 Uiso 1 1 calc R U . . .
H189 H 0.826433 0.486111 0.099179 0.036 Uiso 1 1 calc R U . . .
C77 C 0.98946(15) 0.48360(8) 0.08232(13) 0.0257(6) Uani 1 1 d . . . . .
H190 H 0.993348 0.455838 0.083468 0.039 Uiso 1 1 calc R U . . .
H191 H 1.039323 0.494668 0.106646 0.039 Uiso 1 1 calc R U . . .
H192 H 0.969395 0.492308 0.035427 0.039 Uiso 1 1 calc R U . . .
Sn2 Sn 0.35364(2) 0.31047(2) 0.31239(2) 0.01576(4) Uani 1 1 d . . . . .
Se2 Se 0.22586(2) 0.31766(2) 0.24310(2) 0.02782(7) Uani 1 1 d . . . . .
C78 C 0.44698(13) 0.33358(7) 0.29895(12) 0.0160(5) Uani 1 1 d . . . . .
C79 C 0.46348(14) 0.37117(7) 0.28166(12) 0.0184(5) Uani 1 1 d . . . . .
C80 C 0.53989(14) 0.37113(7) 0.29009(13) 0.0214(5) Uani 1 1 d . . . . .
H133 H 0.566043 0.392288 0.282687 0.026 Uiso 1 1 calc R U . . .
C81 C 0.57094(14) 0.33482(7) 0.31116(13) 0.0201(5) Uani 1 1 d . . . . .
H134 H 0.621084 0.327397 0.320093 0.024 Uiso 1 1 calc R U . . .
C82 C 0.51438(14) 0.31132(7) 0.31671(12) 0.0175(5) Uani 1 1 d . . . . .
Fe2 Fe 0.48053(2) 0.33165(2) 0.22085(2) 0.01761(7) Uani 1 1 d . . . . .
C83 C 0.41145(17) 0.29965(9) 0.14155(14) 0.0317(6) Uani 1 1 d . . . . .
H135 H 0.374087 0.282351 0.142074 0.038 Uiso 1 1 calc R U . . .
C84 C 0.40099(19) 0.33863(10) 0.12634(14) 0.0371(7) Uani 1 1 d . . . . .
H136 H 0.355474 0.352383 0.115019 0.045 Uiso 1 1 calc R U . . .
C85 C 0.4695(2) 0.35340(10) 0.13088(16) 0.0489(10) Uani 1 1 d . . . . .
H137 H 0.478836 0.379052 0.122934 0.059 Uiso 1 1 calc R U . . .
C86 C 0.5224(2) 0.32385(13) 0.14922(17) 0.0481(9) Uani 1 1 d . . . . .
H138 H 0.573677 0.326010 0.155994 0.058 Uiso 1 1 calc R U . . .
C87 C 0.48645(19) 0.29086(9) 0.15574(15) 0.0354(7) Uani 1 1 d . . . . .
H139 H 0.509024 0.266535 0.167768 0.042 Uiso 1 1 calc R U . . .
C88 C 0.41526(14) 0.40484(7) 0.25706(12) 0.0194(5) Uani 1 1 d . . . . .
C89 C 0.33895(14) 0.40239(7) 0.21691(12) 0.0194(5) Uani 1 1 d . . . . .
H140 H 0.315205 0.378226 0.208241 0.023 Uiso 1 1 calc R U . . .
C90 C 0.29684(14) 0.43467(7) 0.18924(12) 0.0195(5) Uani 1 1 d . . . . .
C91 C 0.33316(15) 0.46970(7) 0.20374(13) 0.0230(5) Uani 1 1 d . . . . .
H141 H 0.305024 0.491949 0.184750 0.028 Uiso 1 1 calc R U . . .
C92 C 0.40861(15) 0.47336(7) 0.24471(14) 0.0237(5) Uani 1 1 d . . . . .
C93 C 0.44872(14) 0.44048(7) 0.27094(13) 0.0220(5) Uani 1 1 d . . . . .
H142 H 0.500589 0.442344 0.299231 0.026 Uiso 1 1 calc R U . . .
C94 C 0.21285(14) 0.43196(7) 0.14585(13) 0.0225(5) Uani 1 1 d . . . . .
C95 C 0.17128(16) 0.43158(10) 0.19273(15) 0.0355(7) Uani 1 1 d . . . . .
H37 H 0.188890 0.410123 0.223964 0.053 Uiso 1 1 calc R U . . .
H38 H 0.181004 0.455366 0.218309 0.053 Uiso 1 1 calc R U . . .
H39 H 0.117229 0.428990 0.166033 0.053 Uiso 1 1 calc R U . . .
C96 C 0.19428(17) 0.39554(8) 0.10387(16) 0.0350(7) Uani 1 1 d . . . . .
H40 H 0.210865 0.373499 0.133828 0.053 Uiso 1 1 calc R U . . .
H41 H 0.139927 0.394030 0.077800 0.053 Uiso 1 1 calc R U . . .
H42 H 0.220140 0.395765 0.073062 0.053 Uiso 1 1 calc R U . . .
C97 C 0.18600(15) 0.46518(7) 0.09703(13) 0.0249(6) Uani 1 1 d . . . . .
H43 H 0.212983 0.465208 0.067123 0.037 Uiso 1 1 calc R U . . .
H44 H 0.131987 0.462662 0.070127 0.037 Uiso 1 1 calc R U . . .
H45 H 0.195763 0.489038 0.122402 0.037 Uiso 1 1 calc R U . . .
C98 C 0.44808(16) 0.51188(8) 0.25861(16) 0.0305(6) Uani 1 1 d . . . . .
C99 C 0.3925(2) 0.54435(9) 0.2451(2) 0.0591(12) Uani 1 1 d . . . . .
H193 H 0.361886 0.540572 0.271378 0.089 Uiso 1 1 calc R U . . .
H194 H 0.359796 0.545010 0.197000 0.089 Uiso 1 1 calc R U . . .
H195 H 0.419827 0.568412 0.258134 0.089 Uiso 1 1 calc R U . . .
C100 C 0.4894(2) 0.51594(10) 0.21188(17) 0.0440(8) Uani 1 1 d . . . . .
H196 H 0.517060 0.540019 0.221176 0.066 Uiso 1 1 calc R U . . .
H197 H 0.453076 0.515602 0.164929 0.066 Uiso 1 1 calc R U . . .
H198 H 0.524780 0.494816 0.219525 0.066 Uiso 1 1 calc R U . . .
C101 C 0.50461(17) 0.51448(8) 0.33104(16) 0.0339(7) Uani 1 1 d . . . . .
H199 H 0.479548 0.508982 0.361464 0.051 Uiso 1 1 calc R U . . .
H200 H 0.525874 0.540144 0.339897 0.051 Uiso 1 1 calc R U . . .
H201 H 0.544928 0.496008 0.338540 0.051 Uiso 1 1 calc R U . . .
C102 C 0.52642(13) 0.27140(7) 0.33924(12) 0.0165(5) Uani 1 1 d . . . . .
C103 C 0.57998(13) 0.26360(7) 0.40324(12) 0.0173(5) Uani 1 1 d . . . . .
H109 H 0.605569 0.283969 0.432004 0.021 Uiso 1 1 calc R U . . .
C104 C 0.59659(14) 0.22653(7) 0.42571(12) 0.0182(5) Uani 1 1 d . . . . .
C105 C 0.55866(14) 0.19745(7) 0.38177(13) 0.0209(5) Uani 1 1 d . . . . .
H110 H 0.569522 0.171915 0.396663 0.025 Uiso 1 1 calc R U . . .
C106 C 0.50592(14) 0.20412(7) 0.31745(12) 0.0194(5) Uani 1 1 d . . . . .
C107 C 0.48922(14) 0.24175(7) 0.29727(12) 0.0190(5) Uani 1 1 d . . . . .
H111 H 0.451674 0.247157 0.253961 0.023 Uiso 1 1 calc R U . . .
C108 C 0.65570(15) 0.21659(7) 0.49494(13) 0.0224(5) Uani 1 1 d . . . . .
C109 C 0.71339(19) 0.18992(10) 0.48734(17) 0.0430(8) Uani 1 1 d . . . . .
H46 H 0.688128 0.167086 0.462893 0.064 Uiso 1 1 calc R U . . .
H47 H 0.739023 0.202725 0.462195 0.064 Uiso 1 1 calc R U . . .
H48 H 0.750247 0.182744 0.532016 0.064 Uiso 1 1 calc R U . . .
C110 C 0.69687(18) 0.25146(8) 0.53289(14) 0.0338(7) Uani 1 1 d . . . . .
H49 H 0.660777 0.269166 0.538474 0.051 Uiso 1 1 calc R U . . .
H50 H 0.733832 0.243883 0.577276 0.051 Uiso 1 1 calc R U . . .
H51 H 0.722608 0.263864 0.507455 0.051 Uiso 1 1 calc R U . . .
C111 C 0.61785(18) 0.19725(9) 0.53639(15) 0.0361(7) Uani 1 1 d . . . . .
H52 H 0.590942 0.174614 0.512521 0.054 Uiso 1 1 calc R U . . .
H53 H 0.656039 0.189830 0.580297 0.054 Uiso 1 1 calc R U . . .
H54 H 0.582268 0.214891 0.542979 0.054 Uiso 1 1 calc R U . . .
C112 C 0.47264(16) 0.17207(7) 0.26665(13) 0.0242(5) Uani 1 1 d . . . . .
C113 C 0.48448(19) 0.13335(8) 0.30103(15) 0.0342(7) Uani 1 1 d . . . . .
H55 H 0.538281 0.129113 0.326792 0.051 Uiso 1 1 calc R U . . .
H56 H 0.458252 0.132616 0.331528 0.051 Uiso 1 1 calc R U . . .
H57 H 0.464496 0.113443 0.266845 0.051 Uiso 1 1 calc R U . . .
C114 C 0.38876(16) 0.17765(8) 0.22726(14) 0.0294(6) Uani 1 1 d . . . . .
H58 H 0.379763 0.202393 0.204687 0.044 Uiso 1 1 calc R U . . .
H59 H 0.369342 0.157482 0.193510 0.044 Uiso 1 1 calc R U . . .
H60 H 0.363098 0.176655 0.258193 0.044 Uiso 1 1 calc R U . . .
C115 C 0.51349(18) 0.17213(9) 0.21898(15) 0.0317(6) Uani 1 1 d . . . . .
H61 H 0.567434 0.168519 0.245001 0.047 Uiso 1 1 calc R U . . .
H62 H 0.494179 0.151454 0.186274 0.047 Uiso 1 1 calc R U . . .
H63 H 0.505047 0.196469 0.195103 0.047 Uiso 1 1 calc R U . . .
C116 C 0.39007(13) 0.27838(7) 0.40221(11) 0.0157(4) Uani 1 1 d . . . . .
C117 C 0.43541(13) 0.29839(7) 0.46248(12) 0.0170(5) Uani 1 1 d . . . . .
C118 C 0.46150(14) 0.27196(7) 0.51613(12) 0.0192(5) Uani 1 1 d . . . . .
H112 H 0.492969 0.277520 0.561632 0.023 Uiso 1 1 calc R U . . .
C119 C 0.43252(14) 0.23583(7) 0.49013(12) 0.0190(5) Uani 1 1 d . . . . .
H113 H 0.441398 0.212985 0.515491 0.023 Uiso 1 1 calc R U . . .
C120 C 0.38798(13) 0.23915(7) 0.42001(12) 0.0170(5) Uani 1 1 d . . . . .
Fe3 Fe 0.34699(2) 0.27291(2) 0.47342(2) 0.01892(8) Uani 1 1 d . . . . .
C121 C 0.29311(19) 0.31080(10) 0.50991(16) 0.0378(7) Uani 1 1 d . . . . .
H114 H 0.309598 0.335796 0.525256 0.045 Uiso 1 1 calc R U . . .
C122 C 0.3111(2) 0.27760(11) 0.54968(16) 0.0440(9) Uani 1 1 d . . . . .
H115 H 0.341598 0.276349 0.596515 0.053 Uiso 1 1 calc R U . . .
C123 C 0.27596(19) 0.24669(11) 0.50792(18) 0.0428(8) Uani 1 1 d . . . . .
H116 H 0.278617 0.220884 0.521513 0.051 Uiso 1 1 calc R U . . .
C124 C 0.23608(16) 0.26079(10) 0.44226(17) 0.0364(7) Uani 1 1 d . . . . .
H117 H 0.207182 0.246142 0.403785 0.044 Uiso 1 1 calc R U . . .
C125 C 0.24666(16) 0.30048(9) 0.44376(15) 0.0326(7) Uani 1 1 d . . . . .
H118 H 0.225954 0.317262 0.406510 0.039 Uiso 1 1 calc R U . . .
C126 C 0.44806(14) 0.33962(7) 0.46503(12) 0.0187(5) Uani 1 1 d . . . . .
C127 C 0.38692(15) 0.36428(7) 0.43881(12) 0.0210(5) Uani 1 1 d . . . C 1
H220 H 0.337746 0.353982 0.418241 0.025 Uiso 1 1 calc R U . C 1
C128 C 0.39591(15) 0.40320(7) 0.44192(13) 0.0216(5) Uani 1 1 d . . . . .
C129 C 0.46854(15) 0.41706(7) 0.46940(13) 0.0244(5) Uani 1 1 d . . . . .
H221 H 0.475899 0.443782 0.471517 0.029 Uiso 1 1 calc R U . . .
C130 C 0.53104(15) 0.39368(7) 0.49398(13) 0.0219(5) Uani 1 1 d . . . . .
C131 C 0.51982(14) 0.35472(7) 0.49230(12) 0.0196(5) Uani 1 1 d . . . . .
H222 H 0.561882 0.338202 0.510062 0.023 Uiso 1 1 calc R U . . .
C132 C 0.32949(15) 0.43066(7) 0.42012(14) 0.0240(5) Uani 1 1 d . . . . .
C133 C 0.25444(16) 0.41008(8) 0.38749(15) 0.0300(6) Uani 1 1 d . . . . .
H64 H 0.249359 0.391622 0.419346 0.045 Uiso 1 1 calc R U . . .
H65 H 0.213389 0.428565 0.375218 0.045 Uiso 1 1 calc R U . . .
H66 H 0.252350 0.396822 0.346930 0.045 Uiso 1 1 calc R U . . .
C134 C 0.33056(18) 0.45135(9) 0.48254(15) 0.0354(7) Uani 1 1 d . . . . .
H67 H 0.326520 0.432807 0.514738 0.053 Uiso 1 1 calc R U . . .
H68 H 0.377709 0.465484 0.503459 0.053 Uiso 1 1 calc R U . . .
H69 H 0.288137 0.469039 0.469495 0.053 Uiso 1 1 calc R U . . .
C135 C 0.33572(17) 0.45903(8) 0.36959(16) 0.0317(6) Uani 1 1 d . . . . .
H70 H 0.383666 0.472572 0.389663 0.048 Uiso 1 1 calc R U . . .
H71 H 0.333228 0.445534 0.329124 0.048 Uiso 1 1 calc R U . . .
H72 H 0.294266 0.477277 0.357412 0.048 Uiso 1 1 calc R U . . .
C136 C 0.60950(16) 0.41060(8) 0.52269(15) 0.0275(6) Uani 1 1 d . . . . .
C137 C 0.6159(3) 0.43355(14) 0.5871(2) 0.0341(13) Uani 0.652(7) 1 d . . P D 2
H73 H 0.576228 0.452803 0.574586 0.051 Uiso 0.652(7) 1 calc R U P D 2
H74 H 0.610448 0.416149 0.620247 0.051 Uiso 0.652(7) 1 calc R U P D 2
H75 H 0.665095 0.445990 0.606648 0.051 Uiso 0.652(7) 1 calc R U P D 2
C138 C 0.6598(6) 0.3883(3) 0.4866(8) 0.048(3) Uani 0.348(7) 1 d . . P D 1
H76 H 0.636942 0.392509 0.437840 0.072 Uiso 0.348(7) 1 calc R U P D 1
H77 H 0.711206 0.398309 0.504870 0.072 Uiso 0.348(7) 1 calc R U P D 1
H78 H 0.660926 0.361042 0.495992 0.072 Uiso 0.348(7) 1 calc R U P D 1
C139 C 0.6142(3) 0.43898(19) 0.4726(3) 0.0415(14) Uani 0.652(7) 1 d . . P D 2
H79 H 0.573231 0.457408 0.461988 0.062 Uiso 0.652(7) 1 calc R U P D 2
H80 H 0.662506 0.452267 0.491769 0.062 Uiso 0.652(7) 1 calc R U P D 2
H81 H 0.609924 0.425773 0.431326 0.062 Uiso 0.652(7) 1 calc R U P D 2
C140 C 0.6489(7) 0.4024(4) 0.5960(5) 0.061(5) Uani 0.348(7) 1 d . . P D 1
H82 H 0.642208 0.375581 0.604335 0.092 Uiso 0.348(7) 1 calc R U P D 1
H83 H 0.702599 0.407892 0.610431 0.092 Uiso 0.348(7) 1 calc R U P D 1
H84 H 0.627930 0.418349 0.621382 0.092 Uiso 0.348(7) 1 calc R U P D 1
C141 C 0.6688(3) 0.38188(15) 0.5415(4) 0.0439(17) Uani 0.652(7) 1 d . . P D 2
H85 H 0.662821 0.364266 0.574100 0.066 Uiso 0.652(7) 1 calc R U P D 2
H86 H 0.665340 0.367822 0.501244 0.066 Uiso 0.652(7) 1 calc R U P D 2
H87 H 0.717921 0.394315 0.561687 0.066 Uiso 0.652(7) 1 calc R U P D 2
C142 C 0.6189(5) 0.4520(2) 0.5081(6) 0.030(2) Uani 0.348(7) 1 d . . P D 1
H88 H 0.592544 0.456743 0.459671 0.045 Uiso 0.348(7) 1 calc R U P D 1
H89 H 0.597692 0.468151 0.533016 0.045 Uiso 0.348(7) 1 calc R U P D 1
H90 H 0.672361 0.457693 0.522066 0.045 Uiso 0.348(7) 1 calc R U P D 1
C143 C 0.34331(14) 0.20755(7) 0.37863(12) 0.0186(5) Uani 1 1 d . . . . .
C144 C 0.36517(15) 0.17038(7) 0.39899(12) 0.0198(5) Uani 1 1 d . . . . .
H214 H 0.411838 0.165828 0.435553 0.024 Uiso 1 1 calc R U . . .
C145 C 0.32003(16) 0.13999(7) 0.36684(13) 0.0230(5) Uani 1 1 d . . . . .
C146 C 0.25234(17) 0.14759(8) 0.31308(14) 0.0277(6) Uani 1 1 d . . . . .
H215 H 0.220446 0.126965 0.291118 0.033 Uiso 1 1 calc R U . . .
C147 C 0.22984(16) 0.18408(8) 0.29047(13) 0.0263(6) Uani 1 1 d . . . . .
C148 C 0.27669(15) 0.21399(7) 0.32402(13) 0.0223(5) Uani 1 1 d . . . . .
H216 H 0.262558 0.239284 0.309062 0.027 Uiso 1 1 calc R U . . .
C149 C 0.33923(17) 0.09906(7) 0.39011(14) 0.0269(6) Uani 1 1 d . . . . .
C150 C 0.41807(19) 0.09508(8) 0.44488(15) 0.0338(7) Uani 1 1 d . . . . .
H91 H 0.427811 0.068363 0.458166 0.051 Uiso 1 1 calc R U . . .
H92 H 0.454935 0.103975 0.427616 0.051 Uiso 1 1 calc R U . . .
H93 H 0.422138 0.110359 0.484065 0.051 Uiso 1 1 calc R U . . .
C151 C 0.33345(19) 0.07377(8) 0.33040(15) 0.0327(7) Uani 1 1 d . . . . .
H94 H 0.345898 0.047522 0.345900 0.049 Uiso 1 1 calc R U . . .
H95 H 0.282126 0.074786 0.295836 0.049 Uiso 1 1 calc R U . . .
H96 H 0.368620 0.082850 0.311344 0.049 Uiso 1 1 calc R U . . .
C152 C 0.2829(2) 0.08555(9) 0.41872(17) 0.0382(7) Uani 1 1 d . . . . .
H97 H 0.294108 0.059213 0.434077 0.057 Uiso 1 1 calc R U . . .
H98 H 0.286554 0.101738 0.456766 0.057 Uiso 1 1 calc R U . . .
H99 H 0.231932 0.087052 0.383642 0.057 Uiso 1 1 calc R U . . .
C153 C 0.15632(18) 0.19254(8) 0.23061(15) 0.0360(7) Uani 1 1 d . . . . .
C154 C 0.1082(3) 0.15708(11) 0.2059(2) 0.0789(18) Uani 1 1 d . . . . .
H100 H 0.136603 0.137758 0.193262 0.118 Uiso 1 1 calc R U . . .
H101 H 0.094668 0.147185 0.241978 0.118 Uiso 1 1 calc R U . . .
H102 H 0.062488 0.163474 0.166719 0.118 Uiso 1 1 calc R U . . .
C155 C 0.11037(17) 0.22163(10) 0.24967(17) 0.0400(8) Uani 1 1 d . . . . .
H103 H 0.140046 0.244825 0.265773 0.060 Uiso 1 1 calc R U . . .
H104 H 0.064603 0.227573 0.210132 0.060 Uiso 1 1 calc R U . . .
H105 H 0.096783 0.211285 0.285391 0.060 Uiso 1 1 calc R U . . .
C156 C 0.1752(2) 0.20875(10) 0.17374(15) 0.0444(8) Uani 1 1 d . . . . .
H106 H 0.204886 0.190212 0.160971 0.067 Uiso 1 1 calc R U . . .
H107 H 0.128605 0.214246 0.134740 0.067 Uiso 1 1 calc R U . . .
H108 H 0.204186 0.232217 0.188984 0.067 Uiso 1 1 calc R U . . .
Fe4 Fe 0.97790(2) 0.34215(2) 0.21765(2) 0.01654(7) Uani 1 1 d . . . . .
C157 C 0.90963(18) 0.35383(8) 0.11913(13) 0.0318(7) Uani 1 1 d . . . . .
H143 H 0.879871 0.375953 0.102921 0.038 Uiso 1 1 calc R U . . .
C158 C 0.98434(19) 0.34909(9) 0.12602(14) 0.0338(7) Uani 1 1 d . . . . .
H144 H 1.013913 0.367394 0.115346 0.041 Uiso 1 1 calc R U . . .
C159 C 1.00743(17) 0.31237(9) 0.15155(14) 0.0308(6) Uani 1 1 d . . . . .
H145 H 1.055436 0.301513 0.161172 0.037 Uiso 1 1 calc R U . . .
C160 C 0.88649(16) 0.32009(8) 0.14041(13) 0.0277(6) Uani 1 1 d . . . . .
H146 H 0.838540 0.315497 0.141114 0.033 Uiso 1 1 calc R U . . .
C161 C 0.94694(17) 0.29450(8) 0.16037(13) 0.0279(6) Uani 1 1 d . . . . .
H147 H 0.947038 0.269503 0.176928 0.033 Uiso 1 1 calc R U . . .
C162 C 0.8754(11) 0.0994(5) 0.1595(7) 0.296(3) Uani 1 1 d . U . . .
H224 H 0.854025 0.076559 0.136466 0.356 Uiso 1 1 calc R U . . .
C163 C 0.9290(11) 0.1694(5) 0.2258(7) 0.296(3) Uani 1 1 d . U . . .
H225 H 0.943399 0.193640 0.246285 0.356 Uiso 1 1 calc R U . . .
C164 C 0.8748(10) 0.1051(5) 0.2271(7) 0.296(3) Uani 1 1 d . U . . .
H226 H 0.852116 0.086978 0.245705 0.356 Uiso 1 1 calc R U . . .
C165 C 0.9087(10) 0.1379(5) 0.2628(7) 0.297(3) Uani 1 1 d . U . . .
H227 H 0.918757 0.140300 0.309385 0.356 Uiso 1 1 calc R U . . .
C166 C 0.9069(10) 0.1267(5) 0.1244(7) 0.297(3) Uani 1 1 d . U . . .
H228 H 0.913277 0.121166 0.084039 0.356 Uiso 1 1 calc R U . . .
C167 C 0.9263(10) 0.1627(5) 0.1598(7) 0.297(3) Uani 1 1 d . U . . .
H229 H 0.938221 0.183315 0.137377 0.356 Uiso 1 1 calc R U . . .

loop_
_atom_site_aniso_label
_atom_site_aniso_U_11
_atom_site_aniso_U_22
_atom_site_aniso_U_33
_atom_site_aniso_U_23
_atom_site_aniso_U_13
_atom_site_aniso_U_12
Sn1 0.01603(8) 0.01767(8) 0.02231(9) -0.00118(6) 0.00424(7) -0.00215(6)
Se1 0.02004(14) 0.02602(15) 0.0562(2) -0.00288(14) -0.00041(14) -0.00672(11)
C1 0.0158(11) 0.0201(12) 0.0194(12) -0.0015(9) 0.0076(10) 0.0002(9)
C2 0.0133(11) 0.0251(13) 0.0183(12) -0.0014(10) 0.0062(9) -0.0012(9)
C3 0.0153(12) 0.0268(13) 0.0216(12) -0.0054(10) 0.0052(10) -0.0027(10)
C4 0.0179(12) 0.0210(12) 0.0257(13) -0.0022(10) 0.0057(10) -0.0001(10)
C5 0.0156(11) 0.0210(12) 0.0200(12) -0.0023(9) 0.0066(10) -0.0002(9)
Fe1 0.01434(17) 0.0296(2) 0.01798(17) -0.00356(14) 0.00572(14) -0.00014(14)
C6 0.0246(14) 0.054(2) 0.0309(15) -0.0117(14) 0.0148(12) -0.0003(13)
C7 0.0218(14) 0.053(2) 0.0378(17) 0.0018(15) 0.0137(13) 0.0114(13)
C8 0.0134(13) 0.070(2) 0.0254(14) -0.0116(15) 0.0064(11) -0.0001(13)
C9 0.0188(14) 0.0493(19) 0.0382(17) -0.0094(14) 0.0130(12) -0.0100(13)
C10 0.0239(14) 0.056(2) 0.0260(14) -0.0010(13) 0.0133(12) -0.0080(13)
C11 0.0173(12) 0.0216(12) 0.0197(12) -0.0011(9) 0.0086(10) 0.0015(9)
C12 0.0222(13) 0.0221(13) 0.0246(13) -0.0006(10) 0.0081(11) 0.0024(10)
C13 0.0278(14) 0.0237(13) 0.0297(14) 0.0069(11) 0.0117(12) 0.0075(11)
C14 0.0226(13) 0.0350(15) 0.0229(13) 0.0082(11) 0.0047(11) 0.0050(11)
C15 0.0185(12) 0.0342(15) 0.0207(13) 0.0003(11) 0.0064(10) -0.0020(11)
C16 0.0203(12) 0.0235(13) 0.0203(12) 0.0003(10) 0.0068(10) -0.0006(10)
C17 0.0440(19) 0.0273(15) 0.0419(18) 0.0120(13) 0.0120(15) 0.0108(14)
C18 0.065(2) 0.0386(19) 0.0390(19) 0.0142(15) 0.0137(18) 0.0015(17)
C19 0.056(3) 0.046(2) 0.119(4) 0.027(3) 0.038(3) 0.029(2)
C20 0.064(2) 0.0187(14) 0.054(2) 0.0047(14) 0.0242(19) 0.0058(15)
C21 0.0294(15) 0.0411(17) 0.0218(14) -0.0033(12) 0.0042(12) -0.0095(13)
C22 0.051(2) 0.066(3) 0.0258(16) 0.0041(16) -0.0049(15) -0.0224(19)
C23 0.0257(15) 0.0482(19) 0.0339(16) -0.0012(14) 0.0059(13) -0.0123(14)
C24 0.049(2) 0.050(2) 0.0357(17) -0.0203(15) 0.0149(16) -0.0161(16)
C25 0.0201(12) 0.0258(13) 0.0156(11) -0.0008(10) 0.0071(10) -0.0009(10)
C26 0.0181(12) 0.0311(14) 0.0163(12) -0.0002(10) 0.0031(10) -0.0034(10)
C27 0.0238(13) 0.0309(14) 0.0169(12) -0.0011(10) 0.0070(10) -0.0072(11)
C28 0.0234(13) 0.0291(14) 0.0224(13) 0.0050(11) 0.0073(11) -0.0023(11)
C29 0.0181(12) 0.0298(14) 0.0195(12) -0.0002(10) 0.0058(10) -0.0014(10)
C30 0.0178(12) 0.0245(13) 0.0205(12) -0.0011(10) 0.0072(10) -0.0025(10)
C31 0.0249(14) 0.0350(15) 0.0194(13) 0.0049(11) 0.0066(11) -0.0088(12)
C32 0.0323(17) 0.057(2) 0.0284(16) 0.0090(14) 0.0015(13) -0.0214(15)
C33 0.046(2) 0.0344(18) 0.077(3) -0.0021(17) 0.036(2) -0.0106(15)
C34 0.0340(17) 0.058(2) 0.0315(16) -0.0046(15) 0.0164(14) -0.0171(15)
C35 0.0198(8) 0.0332(10) 0.0338(10) 0.0041(8) 0.0068(7) 0.0018(7)
C36 0.0209(11) 0.0345(12) 0.0353(12) 0.0027(11) 0.0068(10) 0.0028(10)
C37 0.0200(10) 0.0339(11) 0.0337(11) 0.0043(9) 0.0063(9) 0.0016(9)
C38 0.0200(14) 0.0342(15) 0.0345(15) 0.0057(13) 0.0060(13) 0.0010(13)
C39 0.0216(10) 0.0355(11) 0.0364(11) 0.0009(10) 0.0074(9) 0.0036(9)
C40 0.0198(10) 0.0337(11) 0.0325(11) 0.0038(9) 0.0064(9) 0.0018(9)
C41 0.0199(9) 0.0342(11) 0.0346(11) 0.0055(9) 0.0060(9) 0.0008(9)
C42 0.0190(12) 0.0162(11) 0.0138(11) -0.0001(9) 0.0043(9) -0.0015(9)
C43 0.0231(12) 0.0153(11) 0.0134(11) 0.0009(9) 0.0036(9) -0.0020(9)
C44 0.0190(12) 0.0186(12) 0.0165(11) 0.0022(9) 0.0020(10) -0.0002(9)
C45 0.0159(11) 0.0191(12) 0.0162(11) -0.0007(9) 0.0013(9) -0.0030(9)
C46 0.0187(12) 0.0154(11) 0.0117(10) 0.0002(8) 0.0033(9) -0.0015(9)
C47 0.0290(14) 0.0149(11) 0.0182(12) 0.0001(9) 0.0078(10) -0.0031(10)
C48 0.0303(14) 0.0212(13) 0.0199(12) 0.0011(10) 0.0030(11) -0.0055(11)
C49 0.0372(16) 0.0255(14) 0.0235(14) 0.0002(11) 0.0048(12) -0.0132(12)
C50 0.0415(17) 0.0198(13) 0.0254(14) 0.0033(11) 0.0092(13) -0.0109(12)
C51 0.0370(16) 0.0193(12) 0.0218(13) 0.0022(10) 0.0126(12) -0.0034(11)
C52 0.0257(13) 0.0208(12) 0.0194(12) 0.0025(10) 0.0066(10) -0.0026(10)
C53 0.0384(11) 0.0442(13) 0.0379(11) 0.0016(10) 0.0037(9) -0.0217(10)
C54 0.0371(12) 0.0454(14) 0.0377(12) 0.0003(11) 0.0053(10) -0.0201(12)
C55 0.0377(12) 0.0444(16) 0.0361(12) 0.0007(13) 0.0045(10) -0.0210(13)
C56 0.0406(16) 0.0438(17) 0.0415(16) 0.0018(15) 0.0005(14) -0.0216(15)
C57 0.0379(13) 0.0442(16) 0.0366(13) 0.0009(13) 0.0042(11) -0.0213(13)
C58 0.0386(12) 0.0452(14) 0.0391(12) 0.0012(11) 0.0036(10) -0.0211(12)
C59 0.0396(12) 0.0445(14) 0.0411(12) 0.0019(11) 0.0017(10) -0.0212(11)
C60 0.0386(16) 0.0216(13) 0.0296(15) 0.0112(11) 0.0109(13) -0.0017(12)
C61 0.049(2) 0.0341(17) 0.0432(19) 0.0096(14) 0.0167(16) 0.0057(15)
C62 0.0459(19) 0.0354(17) 0.0274(15) 0.0083(13) 0.0029(14) 0.0012(14)
C63 0.047(2) 0.045(2) 0.0437(19) 0.0279(16) 0.0097(16) -0.0067(16)
C64 0.0155(11) 0.0152(11) 0.0162(11) 0.0008(9) 0.0067(9) -0.0003(9)
C65 0.0147(11) 0.0184(11) 0.0131(11) 0.0007(9) 0.0033(9) 0.0000(9)
C66 0.0139(11) 0.0160(11) 0.0187(11) -0.0016(9) 0.0047(9) -0.0010(9)
C67 0.0169(11) 0.0144(11) 0.0209(12) 0.0020(9) 0.0054(10) 0.0007(9)
C68 0.0173(11) 0.0170(11) 0.0163(11) 0.0023(9) 0.0072(9) 0.0011(9)
C69 0.0172(11) 0.0158(11) 0.0153(11) -0.0007(9) 0.0042(9) -0.0020(9)
C70 0.0191(12) 0.0176(12) 0.0204(12) -0.0030(9) 0.0032(10) -0.0022(9)
C71 0.0406(17) 0.0227(14) 0.0188(13) -0.0043(10) 0.0007(12) -0.0049(12)
C72 0.0225(14) 0.0305(15) 0.0359(16) -0.0096(12) 0.0087(12) -0.0094(11)
C73 0.0272(14) 0.0205(13) 0.0279(14) -0.0060(11) 0.0072(11) -0.0007(11)
C74 0.0221(12) 0.0171(12) 0.0155(11) 0.0036(9) 0.0054(10) 0.0008(9)
C75 0.0359(16) 0.0203(13) 0.0214(13) 0.0059(10) 0.0052(12) 0.0009(11)
C76 0.0238(13) 0.0260(13) 0.0177(12) 0.0045(10) 0.0042(10) 0.0001(11)
C77 0.0249(14) 0.0316(14) 0.0207(13) 0.0059(11) 0.0091(11) 0.0034(11)
Sn2 0.01583(8) 0.01361(8) 0.01561(8) 0.00263(6) 0.00386(6) 0.00032(6)
Se2 0.01701(13) 0.02491(14) 0.03205(15) 0.01107(11) -0.00035(11) -0.00132(10)
C78 0.0148(11) 0.0155(11) 0.0152(11) 0.0020(9) 0.0033(9) 0.0014(9)
C79 0.0167(12) 0.0164(11) 0.0188(12) 0.0022(9) 0.0035(9) -0.0006(9)
C80 0.0171(12) 0.0162(12) 0.0247(13) 0.0032(10) 0.0016(10) -0.0029(9)
C81 0.0131(11) 0.0186(12) 0.0219(12) 0.0016(9) -0.0003(9) 0.0007(9)
C82 0.0168(11) 0.0164(11) 0.0137(11) 0.0014(9) 0.0000(9) -0.0002(9)
Fe2 0.01487(16) 0.01900(17) 0.01691(17) 0.00387(13) 0.00413(13) -0.00018(13)
C83 0.0362(16) 0.0382(16) 0.0185(13) -0.0046(11) 0.0085(12) -0.0106(13)
C84 0.0384(17) 0.0459(18) 0.0154(13) 0.0032(12) -0.0017(12) 0.0159(14)
C85 0.084(3) 0.0385(19) 0.0255(16) 0.0043(14) 0.0226(18) -0.0189(19)
C86 0.0365(18) 0.084(3) 0.0315(17) -0.0127(18) 0.0220(15) -0.0139(18)
C87 0.0432(18) 0.0373(17) 0.0235(14) -0.0015(12) 0.0109(13) 0.0129(14)
C88 0.0197(12) 0.0164(11) 0.0199(12) 0.0052(9) 0.0056(10) 0.0021(9)
C89 0.0198(12) 0.0156(11) 0.0213(12) 0.0029(9) 0.0065(10) 0.0004(9)
C90 0.0182(12) 0.0189(12) 0.0182(11) 0.0041(9) 0.0039(10) 0.0023(9)
C91 0.0228(13) 0.0155(12) 0.0260(13) 0.0062(10) 0.0048(11) 0.0049(10)
C92 0.0242(13) 0.0151(12) 0.0287(14) 0.0031(10) 0.0073(11) 0.0008(10)
C93 0.0167(12) 0.0183(12) 0.0265(13) 0.0028(10) 0.0036(10) -0.0013(9)
C94 0.0196(12) 0.0194(12) 0.0227(12) 0.0052(10) 0.0021(10) 0.0041(10)
C95 0.0190(14) 0.054(2) 0.0292(15) 0.0146(14) 0.0047(12) 0.0034(13)
C96 0.0302(15) 0.0221(14) 0.0344(16) 0.0025(12) -0.0068(13) 0.0019(12)
C97 0.0234(13) 0.0212(13) 0.0217(13) 0.0048(10) 0.0002(11) 0.0052(10)
C98 0.0248(14) 0.0151(12) 0.0407(16) 0.0041(11) 0.0014(12) -0.0012(10)
C99 0.0342(19) 0.0167(15) 0.100(3) -0.0040(17) -0.002(2) 0.0020(13)
C100 0.0430(19) 0.0383(18) 0.0409(18) 0.0135(15) 0.0063(15) -0.0144(15)
C101 0.0327(16) 0.0223(14) 0.0424(17) -0.0051(12) 0.0103(14) -0.0067(12)
C102 0.0165(11) 0.0147(11) 0.0174(11) 0.0015(9) 0.0057(9) 0.0016(9)
C103 0.0175(12) 0.0162(11) 0.0160(11) 0.0002(9) 0.0043(9) 0.0010(9)
C104 0.0177(12) 0.0171(12) 0.0189(12) 0.0017(9) 0.0062(10) 0.0026(9)
C105 0.0243(13) 0.0141(11) 0.0220(12) 0.0026(9) 0.0068(10) 0.0044(10)
C106 0.0216(12) 0.0157(11) 0.0201(12) -0.0027(9) 0.0074(10) -0.0006(9)
C107 0.0190(12) 0.0193(12) 0.0142(11) 0.0024(9) 0.0019(9) 0.0019(9)
C108 0.0227(13) 0.0196(12) 0.0192(12) 0.0043(10) 0.0023(10) 0.0059(10)
C109 0.0322(17) 0.052(2) 0.0332(16) 0.0001(15) 0.0003(14) 0.0227(15)
C110 0.0361(16) 0.0284(15) 0.0211(13) 0.0047(11) -0.0053(12) -0.0021(12)
C111 0.0351(17) 0.0405(17) 0.0243(14) 0.0157(13) 0.0029(12) 0.0012(13)
C112 0.0293(14) 0.0194(12) 0.0217(13) -0.0053(10) 0.0077(11) -0.0029(10)
C113 0.0484(19) 0.0169(13) 0.0320(15) -0.0047(11) 0.0104(14) -0.0037(12)
C114 0.0296(15) 0.0293(14) 0.0264(14) -0.0106(11) 0.0080(12) -0.0063(12)
C115 0.0359(16) 0.0319(15) 0.0285(15) -0.0114(12) 0.0142(13) -0.0054(13)
C116 0.0166(11) 0.0155(11) 0.0132(11) -0.0003(9) 0.0042(9) 0.0011(9)
C117 0.0149(11) 0.0166(11) 0.0178(11) -0.0016(9) 0.0047(9) 0.0016(9)
C118 0.0174(12) 0.0202(12) 0.0159(11) -0.0003(9) 0.0021(9) 0.0033(9)
C119 0.0189(12) 0.0176(12) 0.0177(12) 0.0025(9) 0.0044(10) 0.0024(9)
C120 0.0165(11) 0.0172(11) 0.0154(11) 0.0002(9) 0.0044(9) 0.0010(9)
Fe3 0.01849(17) 0.02245(18) 0.01614(17) 0.00335(14) 0.00722(14) 0.00392(14)
C121 0.0394(18) 0.0474(19) 0.0331(16) 0.0002(14) 0.0214(14) 0.0180(15)
C122 0.0453(19) 0.069(2) 0.0279(16) 0.0160(16) 0.0257(15) 0.0268(18)
C123 0.0369(18) 0.053(2) 0.051(2) 0.0252(17) 0.0305(16) 0.0112(15)
C124 0.0198(14) 0.0489(19) 0.0455(18) 0.0102(15) 0.0182(13) -0.0005(13)
C125 0.0231(14) 0.0457(18) 0.0339(15) 0.0147(13) 0.0165(12) 0.0147(13)
C126 0.0223(12) 0.0158(11) 0.0150(11) -0.0021(9) 0.0044(10) 0.0016(9)
C127 0.0224(13) 0.0192(12) 0.0185(12) -0.0038(9) 0.0051(10) 0.0011(10)
C128 0.0263(13) 0.0169(12) 0.0202(12) -0.0030(9) 0.0077(10) 0.0033(10)
C129 0.0283(14) 0.0157(12) 0.0260(13) -0.0040(10) 0.0075(11) 0.0017(10)
C130 0.0233(13) 0.0195(12) 0.0214(12) -0.0042(10) 0.0072(10) -0.0015(10)
C131 0.0204(12) 0.0173(12) 0.0187(12) -0.0028(9) 0.0052(10) 0.0019(9)
C132 0.0245(13) 0.0186(12) 0.0278(14) -0.0031(10) 0.0092(11) 0.0047(10)
C133 0.0230(14) 0.0242(14) 0.0377(16) -0.0016(12) 0.0066(12) 0.0071(11)
C134 0.0359(17) 0.0351(16) 0.0327(16) -0.0070(13) 0.0111(13) 0.0113(13)
C135 0.0308(15) 0.0241(14) 0.0403(17) 0.0054(12) 0.0141(13) 0.0098(12)
C136 0.0254(14) 0.0222(13) 0.0323(15) -0.0018(11) 0.0085(12) -0.0059(11)
C137 0.032(3) 0.033(3) 0.035(3) -0.010(2) 0.011(2) -0.009(2)
C138 0.035(5) 0.028(5) 0.097(10) -0.010(5) 0.043(6) -0.010(4)
C139 0.033(3) 0.052(4) 0.045(3) 0.006(3) 0.021(3) -0.009(2)
C140 0.050(7) 0.077(9) 0.034(5) 0.017(5) -0.007(5) -0.044(7)
C141 0.019(2) 0.031(3) 0.078(5) -0.019(3) 0.014(3) -0.0052(19)
C142 0.027(4) 0.022(4) 0.038(6) -0.003(4) 0.010(4) -0.010(3)
C143 0.0220(12) 0.0165(12) 0.0161(11) 0.0012(9) 0.0064(10) -0.0025(9)
C144 0.0256(13) 0.0154(11) 0.0163(11) 0.0037(9) 0.0060(10) 0.0016(10)
C145 0.0321(14) 0.0152(12) 0.0203(12) 0.0028(9) 0.0087(11) -0.0017(10)
C146 0.0346(15) 0.0191(13) 0.0225(13) -0.0007(10) 0.0040(12) -0.0096(11)
C147 0.0286(14) 0.0210(13) 0.0198(12) 0.0020(10) -0.0003(11) -0.0055(11)
C148 0.0265(13) 0.0154(12) 0.0204(12) 0.0048(9) 0.0043(10) -0.0008(10)
C149 0.0405(16) 0.0144(12) 0.0235(13) 0.0032(10) 0.0101(12) -0.0023(11)
C150 0.0504(19) 0.0176(13) 0.0265(14) 0.0053(11) 0.0078(13) 0.0057(12)
C151 0.0455(18) 0.0173(13) 0.0320(15) -0.0026(11) 0.0119(14) -0.0032(12)
C152 0.058(2) 0.0223(14) 0.0373(17) 0.0082(12) 0.0218(16) -0.0033(14)
C153 0.0353(17) 0.0250(15) 0.0280(15) 0.0038(12) -0.0084(13) -0.0080(12)
C154 0.067(3) 0.034(2) 0.070(3) 0.0102(19) -0.042(2) -0.0239(19)
C155 0.0255(15) 0.0454(19) 0.0362(17) 0.0097(14) -0.0015(13) -0.0056(13)
C156 0.052(2) 0.046(2) 0.0195(14) 0.0034(13) -0.0030(14) 0.0083(16)
Fe4 0.01888(17) 0.01500(16) 0.01295(16) -0.00039(12) 0.00334(13) -0.00176(13)
C157 0.0441(18) 0.0253(14) 0.0149(12) -0.0025(10) 0.0000(12) 0.0016(12)
C158 0.0491(19) 0.0373(16) 0.0160(13) -0.0075(11) 0.0139(13) -0.0200(14)
C159 0.0311(15) 0.0388(16) 0.0214(13) -0.0119(12) 0.0092(12) -0.0004(12)
C160 0.0270(14) 0.0323(15) 0.0184(12) -0.0089(11) 0.0035(11) -0.0075(11)
C161 0.0391(16) 0.0203(13) 0.0192(13) -0.0072(10) 0.0061(12) -0.0039(11)
C162 0.461(7) 0.252(6) 0.182(5) -0.080(5) 0.134(6) -0.147(6)
C163 0.461(7) 0.252(6) 0.182(5) -0.080(5) 0.134(6) -0.147(6)
C164 0.461(7) 0.252(6) 0.182(5) -0.080(5) 0.133(6) -0.147(6)
C165 0.461(7) 0.252(6) 0.182(5) -0.080(5) 0.133(6) -0.147(6)
C166 0.461(7) 0.252(6) 0.182(5) -0.080(5) 0.133(6) -0.147(6)
C167 0.461(7) 0.252(6) 0.182(5) -0.080(5) 0.133(6) -0.147(6)

loop_
_atom_type_symbol
_atom_type_description
_atom_type_scat_dispersion_real
_atom_type_scat_dispersion_imag
_atom_type_scat_source
C C 0.0033 0.0016 'International Tables Vol C Tables 4.2.6.8 and 6.1.1.4'
H H 0.0000 0.0000 'International Tables Vol C Tables 4.2.6.8 and 6.1.1.4'
Fe Fe 0.3463 0.8444 'International Tables Vol C Tables 4.2.6.8 and 6.1.1.4'
Se Se -0.0929 2.2259 'International Tables Vol C Tables 4.2.6.8 and 6.1.1.4'
Sn Sn -0.6537 1.4246 'International Tables Vol C Tables 4.2.6.8 and 6.1.1.4'

loop_
_geom_angle_atom_site_label_1
_geom_angle_atom_site_label_2
_geom_angle_atom_site_label_3
_geom_angle
_geom_angle_site_symmetry_1
_geom_angle_site_symmetry_3
_geom_angle_publ_flag
C42 Sn1 C1 110.04(9) . . ?
C42 Sn1 Se1 128.68(7) . . ?
C1 Sn1 Se1 121.18(7) . . ?
C2 C1 C5 107.9(2) . . ?
C2 C1 Fe1 69.87(14) . . ?
C5 C1 Fe1 68.89(14) . . ?
C2 C1 Sn1 114.76(18) . . ?
C5 C1 Sn1 137.29(18) . . ?
Fe1 C1 Sn1 128.72(12) . . ?
C3 C2 C1 108.1(2) . . ?
C3 C2 C25 128.4(2) . . ?
C1 C2 C25 123.4(2) . . ?
C3 C2 Fe1 69.86(14) . . ?
C1 C2 Fe1 68.83(14) . . ?
C25 C2 Fe1 126.16(18) . . ?
C4 C3 C2 108.1(2) . . ?
C4 C3 Fe1 69.05(15) . . ?
C2 C3 Fe1 69.68(14) . . ?
C3 C4 C5 109.2(2) . . ?
C3 C4 Fe1 70.35(15) . . ?
C5 C4 Fe1 69.04(14) . . ?
C4 C5 C1 106.7(2) . . ?
C4 C5 C11 123.1(2) . . ?
C1 C5 C11 130.0(2) . . ?
C4 C5 Fe1 69.59(15) . . ?
C1 C5 Fe1 69.50(14) . . ?
C11 C5 Fe1 121.05(17) . . ?
C5 Fe1 C4 41.37(10) . . ?
C5 Fe1 C1 41.61(10) . . ?
C4 Fe1 C1 69.11(10) . . ?
C5 Fe1 C8 105.83(11) . . ?
C4 Fe1 C8 128.66(13) . . ?
C1 Fe1 C8 115.58(11) . . ?
C5 Fe1 C7 112.97(12) . . ?
C4 Fe1 C7 106.21(13) . . ?
C1 Fe1 C7 147.03(12) . . ?
C8 Fe1 C7 40.69(14) . . ?
C5 Fe1 C6 146.80(13) . . ?
C4 Fe1 C6 115.42(12) . . ?
C1 Fe1 C6 170.96(12) . . ?
C8 Fe1 C6 68.41(12) . . ?
C7 Fe1 C6 41.05(13) . . ?
C5 Fe1 C10 169.63(12) . . ?
C4 Fe1 C10 148.97(12) . . ?
C1 Fe1 C10 132.26(12) . . ?
C8 Fe1 C10 68.08(12) . . ?
C7 Fe1 C10 68.37(14) . . ?
C6 Fe1 C10 40.24(14) . . ?
C5 Fe1 C9 129.37(11) . . ?
C4 Fe1 C9 167.70(12) . . ?
C1 Fe1 C9 109.20(12) . . ?
C8 Fe1 C9 40.16(14) . . ?
C7 Fe1 C9 68.20(14) . . ?
C6 Fe1 C9 68.14(13) . . ?
C10 Fe1 C9 40.70(12) . . ?
C5 Fe1 C2 69.74(10) . . ?
C4 Fe1 C2 68.44(10) . . ?
C1 Fe1 C2 41.31(9) . . ?
C8 Fe1 C2 149.93(12) . . ?
C7 Fe1 C2 169.16(12) . . ?
C6 Fe1 C2 131.57(11) . . ?
C10 Fe1 C2 110.99(12) . . ?
C9 Fe1 C2 118.90(12) . . ?
C5 Fe1 C3 69.49(10) . . ?
C4 Fe1 C3 40.60(10) . . ?
C1 Fe1 C3 69.00(10) . . ?
C8 Fe1 C3 167.71(13) . . ?
C7 Fe1 C3 129.52(13) . . ?
C6 Fe1 C3 108.88(12) . . ?
C10 Fe1 C3 118.19(11) . . ?
C9 Fe1 C3 151.22(12) . . ?
C2 Fe1 C3 40.47(10) . . ?
C10 C6 C7 108.0(3) . . ?
C10 C6 Fe1 69.92(17) . . ?
C7 C6 Fe1 69.42(17) . . ?
C8 C7 C6 107.2(3) . . ?
C8 C7 Fe1 69.62(17) . . ?
C6 C7 Fe1 69.53(17) . . ?
C9 C8 C7 108.6(3) . . ?
C9 C8 Fe1 70.25(17) . . ?
C7 C8 Fe1 69.69(17) . . ?
C8 C9 C10 107.9(3) . . ?
C8 C9 Fe1 69.59(18) . . ?
C10 C9 Fe1 69.46(17) . . ?
C6 C10 C9 108.2(3) . . ?
C6 C10 Fe1 69.84(17) . . ?
C9 C10 Fe1 69.84(17) . . ?
C16 C11 C12 118.7(2) . . ?
C16 C11 C5 121.8(2) . . ?
C12 C11 C5 119.4(2) . . ?
C13 C12 C11 121.7(3) . . ?
C12 C13 C14 117.8(3) . . ?
C12 C13 C17 122.6(3) . . ?
C14 C13 C17 119.6(3) . . ?
C15 C14 C13 122.5(3) . . ?
C14 C15 C16 117.9(3) . . ?
C14 C15 C21 122.5(2) . . ?
C16 C15 C21 119.6(3) . . ?
C11 C16 C15 121.3(2) . . ?
C19 C17 C20 109.2(3) . . ?
C19 C17 C13 109.3(3) . . ?
C20 C17 C13 113.0(3) . . ?
C19 C17 C18 109.5(3) . . ?
C20 C17 C18 106.6(3) . . ?
C13 C17 C18 109.2(3) . . ?
C22 C21 C15 112.4(3) . . ?
C22 C21 C23 108.0(3) . . ?
C15 C21 C23 109.1(2) . . ?
C22 C21 C24 108.8(3) . . ?
C15 C21 C24 109.3(2) . . ?
C23 C21 C24 109.2(3) . . ?
C30 C25 C26 119.1(2) . . ?
C30 C25 C2 121.3(2) . . ?
C26 C25 C2 119.6(2) . . ?
C27 C26 C25 121.6(2) . . ?
C28 C27 C26 117.6(2) . . ?
C28 C27 C31 120.5(2) . . ?
C26 C27 C31 121.7(2) . . ?
C27 C28 C29 122.6(3) . . ?
C30 C29 C28 118.2(2) . . ?
C30 C29 C35 122.3(2) . . ?
C28 C29 C35 119.5(2) . . ?
C25 C30 C29 120.9(2) . . ?
C33 C31 C34 110.5(3) . . ?
C33 C31 C32 108.9(3) . . ?
C34 C31 C32 107.3(3) . . ?
C33 C31 C27 110.8(2) . . ?
C34 C31 C27 107.4(2) . . ?
C32 C31 C27 111.9(2) . . ?
C37 C35 C29 113.4(7) . . ?
C39 C35 C29 109.4(3) . . ?
C39 C35 C41 110.8(3) . . ?
C29 C35 C41 112.7(2) . . ?
C39 C35 C40 109.0(3) . . ?
C29 C35 C40 108.7(2) . . ?
C41 C35 C40 106.0(3) . . ?
C37 C35 C36 116.1(10) . . ?
C29 C35 C36 114.5(6) . . ?
C37 C35 C38 110.7(10) . . ?
C29 C35 C38 104.1(6) . . ?
C36 C35 C38 95.8(9) . . ?
C43 C42 C46 107.5(2) . . ?
C43 C42 Fe4 68.97(14) . . ?
C46 C42 Fe4 70.06(13) . . ?
C43 C42 Sn1 132.03(18) . . ?
C46 C42 Sn1 120.29(17) . . ?
Fe4 C42 Sn1 122.46(11) . . ?
C44 C43 C42 106.8(2) . . ?
C44 C43 C47 122.3(2) . . ?
C42 C43 C47 130.8(2) . . ?
C44 C43 Fe4 69.88(14) . . ?
C42 C43 Fe4 69.40(13) . . ?
C47 C43 Fe4 126.70(17) . . ?
C45 C44 C43 109.4(2) . . ?
C45 C44 Fe4 70.46(14) . . ?
C43 C44 Fe4 69.26(14) . . ?
C44 C45 C46 108.7(2) . . ?
C44 C45 Fe4 69.32(14) . . ?
C46 C45 Fe4 70.02(14) . . ?
C45 C46 C42 107.5(2) . . ?
C45 C46 C64 123.6(2) . . ?
C42 C46 C64 128.7(2) . . ?
C45 C46 Fe4 69.78(14) . . ?
C42 C46 Fe4 68.53(13) . . ?
C64 C46 Fe4 130.38(16) . . ?
C48 C47 C52 118.7(2) . . ?
C48 C47 C43 123.3(2) . . ?
C52 C47 C43 117.9(2) . . ?
C49 C48 C47 121.4(3) . . ?
C48 C49 C50 117.7(3) . . ?
C48 C49 C53 120.8(3) . . ?
C50 C49 C53 121.5(3) . . ?
C51 C50 C49 122.9(3) . . ?
C52 C51 C50 117.7(3) . . ?
C52 C51 C60 120.3(3) . . ?
C50 C51 C60 122.0(2) . . ?
C51 C52 C47 121.7(3) . . ?
C55 C53 C59 112.1(4) . . ?
C58 C53 C49 111.9(6) . . ?
C55 C53 C49 112.4(4) . . ?
C59 C53 C49 114.6(3) . . ?
C58 C53 C57 131.0(14) . . ?
C49 C53 C57 107.5(9) . . ?
C55 C53 C54 104.5(6) . . ?
C59 C53 C54 103.5(4) . . ?
C49 C53 C54 108.8(3) . . ?
C58 C53 C56 105.8(8) . . ?
C49 C53 C56 99.4(5) . . ?
C57 C53 C56 95.0(11) . . ?
C63 C60 C62 107.5(3) . . ?
C63 C60 C61 108.7(3) . . ?
C62 C60 C61 108.6(3) . . ?
C63 C60 C51 112.3(3) . . ?
C62 C60 C51 111.1(2) . . ?
C61 C60 C51 108.6(2) . . ?
C69 C64 C65 118.8(2) . . ?
C69 C64 C46 122.3(2) . . ?
C65 C64 C46 118.8(2) . . ?
C66 C65 C64 121.1(2) . . ?
C65 C66 C67 118.0(2) . . ?
C65 C66 C70 123.0(2) . . ?
C67 C66 C70 118.9(2) . . ?
C68 C67 C66 122.5(2) . . ?
C67 C68 C69 117.9(2) . . ?
C67 C68 C74 122.1(2) . . ?
C69 C68 C74 119.8(2) . . ?
C64 C69 C68 121.6(2) . . ?
C71 C70 C66 112.3(2) . . ?
C71 C70 C73 107.5(2) . . ?
C66 C70 C73 110.9(2) . . ?
C71 C70 C72 108.6(2) . . ?
C66 C70 C72 108.6(2) . . ?
C73 C70 C72 108.8(2) . . ?
C77 C74 C76 109.1(2) . . ?
C77 C74 C75 108.4(2) . . ?
C76 C74 C75 108.3(2) . . ?
C77 C74 C68 108.1(2) . . ?
C76 C74 C68 110.9(2) . . ?
C75 C74 C68 111.9(2) . . ?
C78 Sn2 C116 109.94(9) . . ?
C78 Sn2 Se2 128.16(6) . . ?
C116 Sn2 Se2 121.90(7) . . ?
C82 C78 C79 107.3(2) . . ?
C82 C78 Fe2 69.40(14) . . ?
C79 C78 Fe2 68.89(14) . . ?
C82 C78 Sn2 119.45(17) . . ?
C79 C78 Sn2 132.83(17) . . ?
Fe2 C78 Sn2 132.50(12) . . ?
C80 C79 C78 107.0(2) . . ?
C80 C79 C88 121.9(2) . . ?
C78 C79 C88 131.0(2) . . ?
C80 C79 Fe2 69.66(15) . . ?
C78 C79 Fe2 69.48(14) . . ?
C88 C79 Fe2 124.14(18) . . ?
C81 C80 C79 109.4(2) . . ?
C81 C80 Fe2 70.27(14) . . ?
C79 C80 Fe2 69.43(14) . . ?
C80 C81 C82 108.1(2) . . ?
C80 C81 Fe2 69.29(14) . . ?
C82 C81 Fe2 69.49(13) . . ?
C81 C82 C78 108.1(2) . . ?
C81 C82 C102 123.9(2) . . ?
C78 C82 C102 127.9(2) . . ?
C81 C82 Fe2 69.93(14) . . ?
C78 C82 Fe2 69.24(13) . . ?
C102 C82 Fe2 127.95(17) . . ?
C85 Fe2 C84 40.26(15) . . ?
C85 Fe2 C79 112.43(13) . . ?
C84 Fe2 C79 108.39(11) . . ?
C85 Fe2 C86 40.48(16) . . ?
C84 Fe2 C86 67.81(14) . . ?
C79 Fe2 C86 143.45(14) . . ?
C85 Fe2 C80 105.22(12) . . ?
C84 Fe2 C80 129.90(12) . . ?
C79 Fe2 C80 40.90(10) . . ?
C86 Fe2 C80 111.91(13) . . ?
C85 Fe2 C78 146.97(14) . . ?
C84 Fe2 C78 117.76(12) . . ?
C79 Fe2 C78 41.63(9) . . ?
C86 Fe2 C78 172.54(14) . . ?
C80 Fe2 C78 68.93(10) . . ?
C85 Fe2 C82 168.35(14) . . ?
C84 Fe2 C82 151.14(13) . . ?
C79 Fe2 C82 69.62(10) . . ?
C86 Fe2 C82 131.47(14) . . ?
C80 Fe2 C82 68.38(10) . . ?
C78 Fe2 C82 41.35(9) . . ?
C85 Fe2 C83 67.53(13) . . ?
C84 Fe2 C83 40.41(13) . . ?
C79 Fe2 C83 134.43(12) . . ?
C86 Fe2 C83 67.25(13) . . ?
C80 Fe2 C83 170.28(11) . . ?
C78 Fe2 C83 113.26(11) . . ?
C82 Fe2 C83 119.89(11) . . ?
C85 Fe2 C81 128.42(14) . . ?
C84 Fe2 C81 167.55(13) . . ?
C79 Fe2 C81 69.05(10) . . ?
C86 Fe2 C81 106.55(13) . . ?
C80 Fe2 C81 40.44(10) . . ?
C78 Fe2 C81 69.00(10) . . ?
C82 Fe2 C81 40.58(10) . . ?
C83 Fe2 C81 149.19(12) . . ?
C85 Fe2 C87 67.48(14) . . ?
C84 Fe2 C87 67.64(12) . . ?
C79 Fe2 C87 174.30(12) . . ?
C86 Fe2 C87 39.85(15) . . ?
C80 Fe2 C87 144.77(12) . . ?
C78 Fe2 C87 135.83(12) . . ?
C82 Fe2 C87 111.69(11) . . ?
C83 Fe2 C87 39.94(13) . . ?
C81 Fe2 C87 115.74(12) . . ?
C87 C83 C84 108.0(3) . . ?
C87 C83 Fe2 70.07(17) . . ?
C84 C83 Fe2 69.16(17) . . ?
C85 C84 C83 107.6(3) . . ?
C85 C84 Fe2 69.60(18) . . ?
C83 C84 Fe2 70.43(16) . . ?
C84 C85 C86 108.2(3) . . ?
C84 C85 Fe2 70.14(17) . . ?
C86 C85 Fe2 70.16(19) . . ?
C87 C86 C85 108.0(3) . . ?
C87 C86 Fe2 70.62(18) . . ?
C85 C86 Fe2 69.36(19) . . ?
C86 C87 C83 108.2(3) . . ?
C86 C87 Fe2 69.53(19) . . ?
C83 C87 Fe2 70.00(17) . . ?
C93 C88 C89 118.8(2) . . ?
C93 C88 C79 118.3(2) . . ?
C89 C88 C79 122.8(2) . . ?
C90 C89 C88 121.1(2) . . ?
C89 C90 C91 118.0(2) . . ?
C89 C90 C94 121.0(2) . . ?
C91 C90 C94 121.0(2) . . ?
C92 C91 C90 122.6(2) . . ?
C91 C92 C93 117.7(2) . . ?
C91 C92 C98 121.9(2) . . ?
C93 C92 C98 120.4(2) . . ?
C92 C93 C88 121.9(2) . . ?
C97 C94 C95 110.0(2) . . ?
C97 C94 C90 111.5(2) . . ?
C95 C94 C90 108.0(2) . . ?
C97 C94 C96 107.3(2) . . ?
C95 C94 C96 109.0(3) . . ?
C90 C94 C96 111.1(2) . . ?
C101 C98 C99 108.7(3) . . ?
C101 C98 C100 108.9(3) . . ?
C99 C98 C100 108.8(3) . . ?
C101 C98 C92 110.9(2) . . ?
C99 C98 C92 111.6(2) . . ?
C100 C98 C92 107.9(3) . . ?
C107 C102 C103 119.6(2) . . ?
C107 C102 C82 121.9(2) . . ?
C103 C102 C82 118.4(2) . . ?
C104 C103 C102 120.9(2) . . ?
C103 C104 C105 117.9(2) . . ?
C103 C104 C108 122.8(2) . . ?
C105 C104 C108 119.3(2) . . ?
C106 C105 C104 122.8(2) . . ?
C105 C106 C107 117.7(2) . . ?
C105 C106 C112 122.1(2) . . ?
C107 C106 C112 119.9(2) . . ?
C102 C107 C106 121.1(2) . . ?
C110 C108 C109 107.9(3) . . ?
C110 C108 C104 112.1(2) . . ?
C109 C108 C104 109.6(2) . . ?
C110 C108 C111 108.4(2) . . ?
C109 C108 C111 109.5(3) . . ?
C104 C108 C111 109.3(2) . . ?
C114 C112 C113 108.0(2) . . ?
C114 C112 C106 111.1(2) . . ?
C113 C112 C106 111.8(2) . . ?
C114 C112 C115 110.3(2) . . ?
C113 C112 C115 108.2(2) . . ?
C106 C112 C115 107.4(2) . . ?
C117 C116 C120 107.5(2) . . ?
C117 C116 Fe3 69.29(13) . . ?
C120 C116 Fe3 69.05(13) . . ?
C117 C116 Sn2 115.70(17) . . ?
C120 C116 Sn2 136.47(17) . . ?
Fe3 C116 Sn2 131.28(12) . . ?
C118 C117 C116 108.2(2) . . ?
C118 C117 C126 128.2(2) . . ?
C116 C117 C126 123.5(2) . . ?
C118 C117 Fe3 69.99(14) . . ?
C116 C117 Fe3 69.34(14) . . ?
C126 C117 Fe3 124.61(17) . . ?
C119 C118 C117 108.0(2) . . ?
C119 C118 Fe3 69.20(14) . . ?
C117 C118 Fe3 69.33(14) . . ?
C118 C119 C120 109.1(2) . . ?
C118 C119 Fe3 70.11(14) . . ?
C120 C119 Fe3 69.44(14) . . ?
C119 C120 C116 107.1(2) . . ?
C119 C120 C143 123.2(2) . . ?
C116 C120 C143 129.4(2) . . ?
C119 C120 Fe3 69.52(14) . . ?
C116 C120 Fe3 69.42(13) . . ?
C143 C120 Fe3 121.30(17) . . ?
C120 Fe3 C119 41.04(9) . . ?
C120 Fe3 C124 106.94(12) . . ?
C119 Fe3 C124 127.49(12) . . ?
C120 Fe3 C123 114.80(13) . . ?
C119 Fe3 C123 105.55(12) . . ?
C124 Fe3 C123 40.68(13) . . ?
C120 Fe3 C117 69.66(10) . . ?
C119 Fe3 C117 68.66(10) . . ?
C124 Fe3 C117 152.58(11) . . ?
C123 Fe3 C117 166.21(13) . . ?
C120 Fe3 C116 41.53(9) . . ?
C119 Fe3 C116 69.07(10) . . ?
C124 Fe3 C116 117.97(12) . . ?
C123 Fe3 C116 149.85(13) . . ?
C117 Fe3 C116 41.37(9) . . ?
C120 Fe3 C122 147.88(13) . . ?
C119 Fe3 C122 115.25(12) . . ?
C124 Fe3 C122 68.14(15) . . ?
C123 Fe3 C122 40.45(16) . . ?
C117 Fe3 C122 129.40(14) . . ?
C116 Fe3 C122 169.17(14) . . ?
C120 Fe3 C121 169.25(11) . . ?
C119 Fe3 C121 149.53(12) . . ?
C124 Fe3 C121 68.10(15) . . ?
C123 Fe3 C121 68.19(15) . . ?
C117 Fe3 C121 110.03(13) . . ?
C116 Fe3 C121 131.30(12) . . ?
C122 Fe3 C121 40.54(13) . . ?
C120 Fe3 C125 129.92(11) . . ?
C119 Fe3 C125 167.08(12) . . ?
C124 Fe3 C125 40.61(13) . . ?
C123 Fe3 C125 68.27(13) . . ?
C117 Fe3 C125 119.88(11) . . ?
C116 Fe3 C125 110.17(11) . . ?
C122 Fe3 C125 68.00(12) . . ?
C121 Fe3 C125 40.28(13) . . ?
C120 Fe3 C118 69.24(10) . . ?
C119 Fe3 C118 40.69(10) . . ?
C124 Fe3 C118 165.46(12) . . ?
C123 Fe3 C118 127.01(12) . . ?
C117 Fe3 C118 40.68(10) . . ?
C116 Fe3 C118 69.11(10) . . ?
C122 Fe3 C118 107.19(13) . . ?
C121 Fe3 C118 117.98(12) . . ?
C125 Fe3 C118 152.00(12) . . ?
C125 C121 C122 108.1(3) . . ?
C125 C121 Fe3 69.87(17) . . ?
C122 C121 Fe3 69.67(17) . . ?
C123 C122 C121 108.1(3) . . ?
C123 C122 Fe3 69.58(18) . . ?
C121 C122 Fe3 69.79(17) . . ?
C122 C123 C124 107.8(3) . . ?
C122 C123 Fe3 69.96(19) . . ?
C124 C123 Fe3 69.58(17) . . ?
C123 C124 C125 108.0(3) . . ?
C123 C124 Fe3 69.74(18) . . ?
C125 C124 Fe3 70.04(17) . . ?
C121 C125 C124 108.0(3) . . ?
C121 C125 Fe3 69.84(17) . . ?
C124 C125 Fe3 69.35(17) . . ?
C131 C126 C127 118.9(2) . . ?
C131 C126 C117 121.3(2) . . ?
C127 C126 C117 119.8(2) . . ?
C128 C127 C126 121.8(2) . . ?
C127 C128 C129 117.3(2) . . ?
C127 C128 C132 122.6(2) . . ?
C129 C128 C132 120.0(2) . . ?
C128 C129 C130 122.9(2) . . ?
C129 C130 C131 118.3(2) . . ?
C129 C130 C136 120.4(2) . . ?
C131 C130 C136 121.3(2) . . ?
C126 C131 C130 120.8(2) . . ?
C135 C132 C133 108.2(2) . . ?
C135 C132 C134 110.2(2) . . ?
C133 C132 C134 108.2(2) . . ?
C135 C132 C128 109.9(2) . . ?
C133 C132 C128 112.0(2) . . ?
C134 C132 C128 108.4(2) . . ?
C141 C136 C139 113.2(4) . . ?
C140 C136 C142 110.8(6) . . ?
C141 C136 C130 113.1(3) . . ?
C140 C136 C130 111.5(4) . . ?
C139 C136 C130 107.7(3) . . ?
C142 C136 C130 118.3(4) . . ?
C141 C136 C137 109.4(4) . . ?
C139 C136 C137 106.9(4) . . ?
C130 C136 C137 106.1(3) . . ?
C140 C136 C138 104.9(8) . . ?
C142 C136 C138 102.3(6) . . ?
C130 C136 C138 107.6(4) . . ?
C148 C143 C144 119.3(2) . . ?
C148 C143 C120 121.4(2) . . ?
C144 C143 C120 119.1(2) . . ?
C145 C144 C143 121.1(2) . . ?
C144 C145 C146 118.1(2) . . ?
C144 C145 C149 122.9(2) . . ?
C146 C145 C149 119.0(2) . . ?
C147 C146 C145 122.4(2) . . ?
C146 C147 C148 118.0(2) . . ?
C146 C147 C153 122.6(2) . . ?
C148 C147 C153 119.4(2) . . ?
C143 C148 C147 121.2(2) . . ?
C145 C149 C150 112.5(2) . . ?
C145 C149 C152 107.9(2) . . ?
C150 C149 C152 108.3(2) . . ?
C145 C149 C151 110.1(2) . . ?
C150 C149 C151 108.4(2) . . ?
C152 C149 C151 109.5(2) . . ?
C155 C153 C154 107.7(3) . . ?
C155 C153 C156 108.7(3) . . ?
C154 C153 C156 109.5(3) . . ?
C155 C153 C147 110.7(3) . . ?
C154 C153 C147 111.9(3) . . ?
C156 C153 C147 108.3(3) . . ?
C43 Fe4 C161 105.56(11) . . ?
C43 Fe4 C159 129.86(12) . . ?
C161 Fe4 C159 40.63(12) . . ?
C43 Fe4 C42 41.63(9) . . ?
C161 Fe4 C42 133.88(11) . . ?
C159 Fe4 C42 171.35(11) . . ?
C43 Fe4 C44 40.86(10) . . ?
C161 Fe4 C44 109.39(11) . . ?
C159 Fe4 C44 105.52(11) . . ?
C42 Fe4 C44 68.75(10) . . ?
C43 Fe4 C160 112.72(11) . . ?
C161 Fe4 C160 40.29(12) . . ?
C159 Fe4 C160 67.93(12) . . ?
C42 Fe4 C160 112.10(11) . . ?
C44 Fe4 C160 141.26(11) . . ?
C43 Fe4 C158 170.02(12) . . ?
C161 Fe4 C158 67.99(12) . . ?
C159 Fe4 C158 40.37(13) . . ?
C42 Fe4 C158 148.20(12) . . ?
C44 Fe4 C158 132.63(12) . . ?
C160 Fe4 C158 67.75(12) . . ?
C43 Fe4 C45 68.81(10) . . ?
C161 Fe4 C45 140.18(11) . . ?
C159 Fe4 C45 111.52(11) . . ?
C42 Fe4 C45 68.68(10) . . ?
C44 Fe4 C45 40.22(10) . . ?
C160 Fe4 C45 178.41(11) . . ?
C158 Fe4 C45 110.83(11) . . ?
C43 Fe4 C157 145.92(12) . . ?
C161 Fe4 C157 67.64(11) . . ?
C159 Fe4 C157 67.61(12) . . ?
C42 Fe4 C157 118.41(11) . . ?
C44 Fe4 C157 172.53(12) . . ?
C160 Fe4 C157 40.21(12) . . ?
C158 Fe4 C157 40.09(13) . . ?
C45 Fe4 C157 138.23(11) . . ?
C43 Fe4 C46 69.59(9) . . ?
C161 Fe4 C46 174.95(11) . . ?
C159 Fe4 C46 143.68(11) . . ?
C42 Fe4 C46 41.41(9) . . ?
C44 Fe4 C46 68.04(10) . . ?
C160 Fe4 C46 139.53(11) . . ?
C158 Fe4 C46 117.01(11) . . ?
C45 Fe4 C46 40.20(10) . . ?
C157 Fe4 C46 115.45(10) . . ?
C158 C157 C160 108.3(3) . . ?
C158 C157 Fe4 69.72(16) . . ?
C160 C157 Fe4 69.56(15) . . ?
C157 C158 C159 107.7(3) . . ?
C157 C158 Fe4 70.19(16) . . ?
C159 C158 Fe4 69.09(16) . . ?
C158 C159 C161 108.1(3) . . ?
C158 C159 Fe4 70.54(16) . . ?
C161 C159 Fe4 69.68(16) . . ?
C161 C160 C157 107.8(3) . . ?
C161 C160 Fe4 69.21(15) . . ?
C157 C160 Fe4 70.23(16) . . ?
C160 C161 C159 108.1(3) . . ?
C160 C161 Fe4 70.49(15) . . ?
C159 C161 Fe4 69.69(16) . . ?
C164 C162 C166 125.3(14) . . ?
C167 C163 C165 119.7(14) . . ?
C165 C164 C162 118.1(15) . . ?
C164 C165 C163 118.5(14) . . ?
C167 C166 C162 111.6(14) . . ?
C163 C167 C166 124.8(15) . . ?

loop_
_geom_bond_atom_site_label_1
_geom_bond_atom_site_label_2
_geom_bond_distance
_geom_bond_site_symmetry_2
_geom_bond_publ_flag
Sn1 C42 2.096(2) . ?
Sn1 C1 2.106(2) . ?
Sn1 Se1 2.3425(3) . ?
C1 C2 1.435(3) . ?
C1 C5 1.437(3) . ?
C1 Fe1 2.027(2) . ?
C2 C3 1.413(4) . ?
C2 C25 1.471(4) . ?
C2 Fe1 2.041(2) . ?
C3 C4 1.412(4) . ?
C3 Fe1 2.044(2) . ?
C4 C5 1.429(3) . ?
C4 Fe1 2.027(3) . ?
C5 C11 1.477(3) . ?
C5 Fe1 2.019(2) . ?
Fe1 C8 2.029(3) . ?
Fe1 C7 2.030(3) . ?
Fe1 C6 2.032(3) . ?
Fe1 C10 2.033(3) . ?
Fe1 C9 2.038(3) . ?
C6 C10 1.398(5) . ?
C6 C7 1.424(4) . ?
C7 C8 1.411(5) . ?
C8 C9 1.396(5) . ?
C9 C10 1.415(4) . ?
C11 C16 1.383(4) . ?
C11 C12 1.393(4) . ?
C12 C13 1.379(4) . ?
C13 C14 1.391(4) . ?
C13 C17 1.522(4) . ?
C14 C15 1.380(4) . ?
C15 C16 1.396(4) . ?
C15 C21 1.523(4) . ?
C17 C19 1.505(5) . ?
C17 C20 1.514(5) . ?
C17 C18 1.556(5) . ?
C21 C22 1.521(4) . ?
C21 C23 1.524(4) . ?
C21 C24 1.528(5) . ?
C25 C30 1.387(4) . ?
C25 C26 1.392(4) . ?
C26 C27 1.386(4) . ?
C27 C28 1.382(4) . ?
C27 C31 1.529(4) . ?
C28 C29 1.391(4) . ?
C29 C30 1.387(4) . ?
C29 C35 1.525(4) . ?
C31 C33 1.508(5) . ?
C31 C34 1.524(4) . ?
C31 C32 1.525(4) . ?
C35 C37 1.313(17) . ?
C35 C39 1.484(5) . ?
C35 C41 1.526(5) . ?
C35 C40 1.561(5) . ?
C35 C36 1.617(17) . ?
C35 C38 1.706(17) . ?
C42 C43 1.444(3) . ?
C42 C46 1.447(3) . ?
C42 Fe4 2.035(2) . ?
C43 C44 1.420(4) . ?
C43 C47 1.480(3) . ?
C43 Fe4 2.029(2) . ?
C44 C45 1.406(3) . ?
C44 Fe4 2.038(2) . ?
C45 C46 1.412(3) . ?
C45 Fe4 2.053(2) . ?
C46 C64 1.483(3) . ?
C46 Fe4 2.056(2) . ?
C47 C48 1.391(4) . ?
C47 C52 1.394(4) . ?
C48 C49 1.388(4) . ?
C49 C50 1.392(4) . ?
C49 C53 1.539(4) . ?
C50 C51 1.384(4) . ?
C51 C52 1.383(4) . ?
C51 C60 1.534(4) . ?
C53 C58 1.263(13) . ?
C53 C55 1.472(10) . ?
C53 C59 1.483(6) . ?
C53 C57 1.57(3) . ?
C53 C54 1.604(7) . ?
C53 C56 1.769(14) . ?
C60 C63 1.519(4) . ?
C60 C62 1.526(4) . ?
C60 C61 1.532(5) . ?
C64 C69 1.381(3) . ?
C64 C65 1.397(3) . ?
C65 C66 1.382(3) . ?
C66 C67 1.393(3) . ?
C66 C70 1.526(3) . ?
C67 C68 1.377(3) . ?
C68 C69 1.391(3) . ?
C68 C74 1.530(3) . ?
C70 C71 1.522(4) . ?
C70 C73 1.530(4) . ?
C70 C72 1.535(4) . ?
C74 C77 1.517(4) . ?
C74 C76 1.521(4) . ?
C74 C75 1.524(3) . ?
Sn2 C78 2.108(2) . ?
Sn2 C116 2.112(2) . ?
Sn2 Se2 2.3464(3) . ?
C78 C82 1.440(3) . ?
C78 C79 1.445(3) . ?
C78 Fe2 2.038(2) . ?
C79 C80 1.419(4) . ?
C79 C88 1.472(3) . ?
C79 Fe2 2.030(3) . ?
C80 C81 1.410(3) . ?
C80 Fe2 2.033(3) . ?
C81 C82 1.417(3) . ?
C81 Fe2 2.046(2) . ?
C82 C102 1.475(3) . ?
C82 Fe2 2.040(2) . ?
Fe2 C85 2.022(3) . ?
Fe2 C84 2.029(3) . ?
Fe2 C86 2.032(3) . ?
Fe2 C83 2.045(3) . ?
Fe2 C87 2.046(3) . ?
C83 C87 1.397(4) . ?
C83 C84 1.407(4) . ?
C84 C85 1.394(5) . ?
C85 C86 1.403(6) . ?
C86 C87 1.390(5) . ?
C88 C93 1.390(3) . ?
C88 C89 1.390(3) . ?
C89 C90 1.389(3) . ?
C90 C91 1.393(4) . ?
C90 C94 1.527(3) . ?
C91 C92 1.384(4) . ?
C92 C93 1.384(3) . ?
C92 C98 1.528(4) . ?
C94 C97 1.522(3) . ?
C94 C95 1.525(4) . ?
C94 C96 1.529(4) . ?
C98 C101 1.517(4) . ?
C98 C99 1.518(4) . ?
C98 C100 1.526(5) . ?
C102 C107 1.384(3) . ?
C102 C103 1.389(3) . ?
C103 C104 1.385(3) . ?
C104 C105 1.392(3) . ?
C104 C108 1.522(3) . ?
C105 C106 1.381(3) . ?
C106 C107 1.392(3) . ?
C106 C112 1.528(3) . ?
C108 C110 1.516(4) . ?
C108 C109 1.519(4) . ?
C108 C111 1.526(4) . ?
C112 C114 1.520(4) . ?
C112 C113 1.526(4) . ?
C112 C115 1.529(4) . ?
C116 C117 1.435(3) . ?
C116 C120 1.439(3) . ?
C116 Fe3 2.032(2) . ?
C117 C118 1.415(3) . ?
C117 C126 1.470(3) . ?
C117 Fe3 2.031(2) . ?
C118 C119 1.414(3) . ?
C118 Fe3 2.040(2) . ?
C119 C120 1.421(3) . ?
C119 Fe3 2.028(2) . ?
C120 C143 1.475(3) . ?
C120 Fe3 2.027(2) . ?
Fe3 C124 2.028(3) . ?
Fe3 C123 2.030(3) . ?
Fe3 C122 2.035(3) . ?
Fe3 C121 2.037(3) . ?
Fe3 C125 2.037(3) . ?
C121 C125 1.403(5) . ?
C121 C122 1.411(5) . ?
C122 C123 1.406(5) . ?
C123 C124 1.411(5) . ?
C124 C125 1.411(5) . ?
C126 C131 1.385(4) . ?
C126 C127 1.396(3) . ?
C127 C128 1.380(4) . ?
C128 C129 1.382(4) . ?
C128 C132 1.528(4) . ?
C129 C130 1.385(4) . ?
C130 C131 1.387(3) . ?
C130 C136 1.519(4) . ?
C132 C135 1.520(4) . ?
C132 C133 1.526(4) . ?
C132 C134 1.527(4) . ?
C136 C141 1.463(6) . ?
C136 C140 1.489(10) . ?
C136 C139 1.503(6) . ?
C136 C142 1.516(9) . ?
C136 C137 1.572(5) . ?
C136 C138 1.667(11) . ?
C143 C148 1.380(3) . ?
C143 C144 1.392(3) . ?
C144 C145 1.383(4) . ?
C145 C146 1.391(4) . ?
C145 C149 1.523(3) . ?
C146 C147 1.382(4) . ?
C147 C148 1.392(4) . ?
C147 C153 1.527(4) . ?
C149 C150 1.524(4) . ?
C149 C152 1.529(4) . ?
C149 C151 1.536(4) . ?
C153 C155 1.518(5) . ?
C153 C154 1.523(4) . ?
C153 C156 1.526(5) . ?
Fe4 C161 2.030(3) . ?
Fe4 C159 2.030(3) . ?
Fe4 C160 2.046(3) . ?
Fe4 C158 2.049(3) . ?
Fe4 C157 2.055(3) . ?
C157 C158 1.407(5) . ?
C157 C160 1.410(4) . ?
C158 C159 1.408(4) . ?
C159 C161 1.409(4) . ?
C160 C161 1.404(4) . ?
C162 C164 1.480(17) . ?
C162 C166 1.496(18) . ?
C163 C167 1.428(17) . ?
C163 C165 1.509(18) . ?
C164 C165 1.402(16) . ?
C166 C167 1.451(17) . ?

loop_
_geom_torsion_atom_site_label_1
_geom_torsion_atom_site_label_2
_geom_torsion_atom_site_label_3
_geom_torsion_atom_site_label_4
_geom_torsion
_geom_torsion_site_symmetry_1
_geom_torsion_site_symmetry_2
_geom_torsion_site_symmetry_3
_geom_torsion_site_symmetry_4
_geom_torsion_publ_flag
C5 C1 C2 C3 -0.4(3) . . . . ?
Fe1 C1 C2 C3 -58.97(17) . . . . ?
Sn1 C1 C2 C3 176.65(16) . . . . ?
C5 C1 C2 C25 178.8(2) . . . . ?
Fe1 C1 C2 C25 120.2(2) . . . . ?
Sn1 C1 C2 C25 -4.2(3) . . . . ?
C5 C1 C2 Fe1 58.60(17) . . . . ?
Sn1 C1 C2 Fe1 -124.38(15) . . . . ?
C1 C2 C3 C4 -0.2(3) . . . . ?
C25 C2 C3 C4 -179.2(2) . . . . ?
Fe1 C2 C3 C4 -58.49(18) . . . . ?
C1 C2 C3 Fe1 58.34(17) . . . . ?
C25 C2 C3 Fe1 -120.7(3) . . . . ?
C2 C3 C4 C5 0.6(3) . . . . ?
Fe1 C3 C4 C5 -58.24(18) . . . . ?
C2 C3 C4 Fe1 58.88(18) . . . . ?
C3 C4 C5 C1 -0.9(3) . . . . ?
Fe1 C4 C5 C1 -59.90(17) . . . . ?
C3 C4 C5 C11 173.5(2) . . . . ?
Fe1 C4 C5 C11 114.5(2) . . . . ?
C3 C4 C5 Fe1 59.04(18) . . . . ?
C2 C1 C5 C4 0.8(3) . . . . ?
Fe1 C1 C5 C4 59.95(17) . . . . ?
Sn1 C1 C5 C4 -175.3(2) . . . . ?
C2 C1 C5 C11 -173.1(2) . . . . ?
Fe1 C1 C5 C11 -113.9(3) . . . . ?
Sn1 C1 C5 C11 10.9(4) . . . . ?
C2 C1 C5 Fe1 -59.20(17) . . . . ?
Sn1 C1 C5 Fe1 124.8(2) . . . . ?
C10 C6 C7 C8 0.2(3) . . . . ?
Fe1 C6 C7 C8 59.7(2) . . . . ?
C10 C6 C7 Fe1 -59.5(2) . . . . ?
C6 C7 C8 C9 0.1(3) . . . . ?
Fe1 C7 C8 C9 59.7(2) . . . . ?
C6 C7 C8 Fe1 -59.6(2) . . . . ?
C7 C8 C9 C10 -0.2(3) . . . . ?
Fe1 C8 C9 C10 59.1(2) . . . . ?
C7 C8 C9 Fe1 -59.3(2) . . . . ?
C7 C6 C10 C9 -0.3(3) . . . . ?
Fe1 C6 C10 C9 -59.5(2) . . . . ?
C7 C6 C10 Fe1 59.2(2) . . . . ?
C8 C9 C10 C6 0.3(3) . . . . ?
Fe1 C9 C10 C6 59.5(2) . . . . ?
C8 C9 C10 Fe1 -59.2(2) . . . . ?
C4 C5 C11 C16 -157.9(2) . . . . ?
C1 C5 C11 C16 15.1(4) . . . . ?
Fe1 C5 C11 C16 -73.3(3) . . . . ?
C4 C5 C11 C12 17.9(4) . . . . ?
C1 C5 C11 C12 -169.1(3) . . . . ?
Fe1 C5 C11 C12 102.5(3) . . . . ?
C16 C11 C12 C13 2.3(4) . . . . ?
C5 C11 C12 C13 -173.7(2) . . . . ?
C11 C12 C13 C14 -2.0(4) . . . . ?
C11 C12 C13 C17 176.5(3) . . . . ?
C12 C13 C14 C15 0.1(4) . . . . ?
C17 C13 C14 C15 -178.5(3) . . . . ?
C13 C14 C15 C16 1.4(4) . . . . ?
C13 C14 C15 C21 -179.5(3) . . . . ?
C12 C11 C16 C15 -0.6(4) . . . . ?
C5 C11 C16 C15 175.2(2) . . . . ?
C14 C15 C16 C11 -1.2(4) . . . . ?
C21 C15 C16 C11 179.8(2) . . . . ?
C12 C13 C17 C19 -114.4(4) . . . . ?
C14 C13 C17 C19 64.2(4) . . . . ?
C12 C13 C17 C20 7.4(4) . . . . ?
C14 C13 C17 C20 -174.1(3) . . . . ?
C12 C13 C17 C18 125.9(3) . . . . ?
C14 C13 C17 C18 -55.6(4) . . . . ?
C14 C15 C21 C22 5.0(4) . . . . ?
C16 C15 C21 C22 -176.0(3) . . . . ?
C14 C15 C21 C23 -114.8(3) . . . . ?
C16 C15 C21 C23 64.2(4) . . . . ?
C14 C15 C21 C24 125.8(3) . . . . ?
C16 C15 C21 C24 -55.1(4) . . . . ?
C3 C2 C25 C30 -57.3(4) . . . . ?
C1 C2 C25 C30 123.7(3) . . . . ?
Fe1 C2 C25 C30 -149.4(2) . . . . ?
C3 C2 C25 C26 125.6(3) . . . . ?
C1 C2 C25 C26 -53.4(3) . . . . ?
Fe1 C2 C25 C26 33.5(3) . . . . ?
C30 C25 C26 C27 2.0(4) . . . . ?
C2 C25 C26 C27 179.2(2) . . . . ?
C25 C26 C27 C28 -3.1(4) . . . . ?
C25 C26 C27 C31 172.7(2) . . . . ?
C26 C27 C28 C29 1.7(4) . . . . ?
C31 C27 C28 C29 -174.2(3) . . . . ?
C27 C28 C29 C30 0.8(4) . . . . ?
C27 C28 C29 C35 -178.7(3) . . . . ?
C26 C25 C30 C29 0.6(4) . . . . ?
C2 C25 C30 C29 -176.5(2) . . . . ?
C28 C29 C30 C25 -1.9(4) . . . . ?
C35 C29 C30 C25 177.5(2) . . . . ?
C28 C27 C31 C33 -50.4(4) . . . . ?
C26 C27 C31 C33 133.9(3) . . . . ?
C28 C27 C31 C34 70.4(4) . . . . ?
C26 C27 C31 C34 -105.3(3) . . . . ?
C28 C27 C31 C32 -172.1(3) . . . . ?
C26 C27 C31 C32 12.1(4) . . . . ?
C30 C29 C35 C37 66.7(9) . . . . ?
C28 C29 C35 C37 -113.8(9) . . . . ?
C30 C29 C35 C39 -122.5(3) . . . . ?
C28 C29 C35 C39 56.9(4) . . . . ?
C30 C29 C35 C41 1.3(4) . . . . ?
C28 C29 C35 C41 -179.3(3) . . . . ?
C30 C29 C35 C40 118.5(3) . . . . ?
C28 C29 C35 C40 -62.0(3) . . . . ?
C30 C29 C35 C36 -157.0(8) . . . . ?
C28 C29 C35 C36 22.5(8) . . . . ?
C30 C29 C35 C38 -53.7(7) . . . . ?
C28 C29 C35 C38 125.7(6) . . . . ?
C46 C42 C43 C44 0.5(3) . . . . ?
Fe4 C42 C43 C44 60.16(17) . . . . ?
Sn1 C42 C43 C44 175.48(18) . . . . ?
C46 C42 C43 C47 179.0(2) . . . . ?
Fe4 C42 C43 C47 -121.3(3) . . . . ?
Sn1 C42 C43 C47 -6.0(4) . . . . ?
C46 C42 C43 Fe4 -59.71(16) . . . . ?
Sn1 C42 C43 Fe4 115.3(2) . . . . ?
C42 C43 C44 C45 -0.7(3) . . . . ?
C47 C43 C44 C45 -179.4(2) . . . . ?
Fe4 C43 C44 C45 59.16(17) . . . . ?
C42 C43 C44 Fe4 -59.85(16) . . . . ?
C47 C43 C44 Fe4 121.4(2) . . . . ?
C43 C44 C45 C46 0.7(3) . . . . ?
Fe4 C44 C45 C46 59.10(17) . . . . ?
C43 C44 C45 Fe4 -58.43(17) . . . . ?
C44 C45 C46 C42 -0.4(3) . . . . ?
Fe4 C45 C46 C42 58.30(16) . . . . ?
C44 C45 C46 C64 175.6(2) . . . . ?
Fe4 C45 C46 C64 -125.7(2) . . . . ?
C44 C45 C46 Fe4 -58.67(17) . . . . ?
C43 C42 C46 C45 -0.1(3) . . . . ?
Fe4 C42 C46 C45 -59.08(16) . . . . ?
Sn1 C42 C46 C45 -175.77(16) . . . . ?
C43 C42 C46 C64 -175.7(2) . . . . ?
Fe4 C42 C46 C64 125.2(2) . . . . ?
Sn1 C42 C46 C64 8.5(3) . . . . ?
C43 C42 C46 Fe4 59.02(16) . . . . ?
Sn1 C42 C46 Fe4 -116.69(16) . . . . ?
C44 C43 C47 C48 -139.2(3) . . . . ?
C42 C43 C47 C48 42.4(4) . . . . ?
Fe4 C43 C47 C48 -51.3(4) . . . . ?
C44 C43 C47 C52 37.3(4) . . . . ?
C42 C43 C47 C52 -141.1(3) . . . . ?
Fe4 C43 C47 C52 125.3(2) . . . . ?
C52 C47 C48 C49 -1.4(4) . . . . ?
C43 C47 C48 C49 175.1(3) . . . . ?
C47 C48 C49 C50 1.3(4) . . . . ?
C47 C48 C49 C53 179.5(3) . . . . ?
C48 C49 C50 C51 -0.3(5) . . . . ?
C53 C49 C50 C51 -178.4(3) . . . . ?
C49 C50 C51 C52 -0.7(5) . . . . ?
C49 C50 C51 C60 -178.3(3) . . . . ?
C50 C51 C52 C47 0.6(4) . . . . ?
C60 C51 C52 C47 178.3(3) . . . . ?
C48 C47 C52 C51 0.4(4) . . . . ?
C43 C47 C52 C51 -176.3(2) . . . . ?
C48 C49 C53 C58 -116.2(8) . . . . ?
C50 C49 C53 C58 62.0(8) . . . . ?
C48 C49 C53 C55 40.8(6) . . . . ?
C50 C49 C53 C55 -141.1(5) . . . . ?
C48 C49 C53 C59 170.3(4) . . . . ?
C50 C49 C53 C59 -11.6(5) . . . . ?
C48 C49 C53 C57 34.1(12) . . . . ?
C50 C49 C53 C57 -147.8(12) . . . . ?
C48 C49 C53 C54 -74.4(4) . . . . ?
C50 C49 C53 C54 103.7(4) . . . . ?
C48 C49 C53 C56 132.4(5) . . . . ?
C50 C49 C53 C56 -49.5(6) . . . . ?
C52 C51 C60 C63 163.6(3) . . . . ?
C50 C51 C60 C63 -18.8(4) . . . . ?
C52 C51 C60 C62 43.2(4) . . . . ?
C50 C51 C60 C62 -139.2(3) . . . . ?
C52 C51 C60 C61 -76.3(3) . . . . ?
C50 C51 C60 C61 101.3(3) . . . . ?
C45 C46 C64 C69 100.5(3) . . . . ?
C42 C46 C64 C69 -84.5(3) . . . . ?
Fe4 C46 C64 C69 9.3(4) . . . . ?
C45 C46 C64 C65 -75.6(3) . . . . ?
C42 C46 C64 C65 99.4(3) . . . . ?
Fe4 C46 C64 C65 -166.81(18) . . . . ?
C69 C64 C65 C66 0.0(4) . . . . ?
C46 C64 C65 C66 176.2(2) . . . . ?
C64 C65 C66 C67 0.0(4) . . . . ?
C64 C65 C66 C70 -177.1(2) . . . . ?
C65 C66 C67 C68 -0.3(4) . . . . ?
C70 C66 C67 C68 176.8(2) . . . . ?
C66 C67 C68 C69 0.7(4) . . . . ?
C66 C67 C68 C74 -174.6(2) . . . . ?
C65 C64 C69 C68 0.4(4) . . . . ?
C46 C64 C69 C68 -175.7(2) . . . . ?
C67 C68 C69 C64 -0.8(4) . . . . ?
C74 C68 C69 C64 174.7(2) . . . . ?
C65 C66 C70 C71 -10.6(4) . . . . ?
C67 C66 C70 C71 172.3(2) . . . . ?
C65 C66 C70 C73 -131.0(3) . . . . ?
C67 C66 C70 C73 52.0(3) . . . . ?
C65 C66 C70 C72 109.5(3) . . . . ?
C67 C66 C70 C72 -67.5(3) . . . . ?
C67 C68 C74 C77 103.5(3) . . . . ?
C69 C68 C74 C77 -71.8(3) . . . . ?
C67 C68 C74 C76 -136.9(2) . . . . ?
C69 C68 C74 C76 47.9(3) . . . . ?
C67 C68 C74 C75 -15.9(3) . . . . ?
C69 C68 C74 C75 168.8(2) . . . . ?
C82 C78 C79 C80 -0.8(3) . . . . ?
Fe2 C78 C79 C80 -59.82(17) . . . . ?
Sn2 C78 C79 C80 171.16(19) . . . . ?
C82 C78 C79 C88 177.0(3) . . . . ?
Fe2 C78 C79 C88 118.0(3) . . . . ?
Sn2 C78 C79 C88 -11.1(4) . . . . ?
C82 C78 C79 Fe2 59.01(16) . . . . ?
Sn2 C78 C79 Fe2 -129.0(2) . . . . ?
C78 C79 C80 C81 0.7(3) . . . . ?
C88 C79 C80 C81 -177.3(2) . . . . ?
Fe2 C79 C80 C81 -59.01(19) . . . . ?
C78 C79 C80 Fe2 59.70(17) . . . . ?
C88 C79 C80 Fe2 -118.3(2) . . . . ?
C79 C80 C81 C82 -0.3(3) . . . . ?
Fe2 C80 C81 C82 -58.80(17) . . . . ?
C79 C80 C81 Fe2 58.51(18) . . . . ?
C80 C81 C82 C78 -0.2(3) . . . . ?
Fe2 C81 C82 C78 -58.90(16) . . . . ?
C80 C81 C82 C102 -178.4(2) . . . . ?
Fe2 C81 C82 C102 122.9(2) . . . . ?
C80 C81 C82 Fe2 58.68(18) . . . . ?
C79 C78 C82 C81 0.6(3) . . . . ?
Fe2 C78 C82 C81 59.33(17) . . . . ?
Sn2 C78 C82 C81 -172.61(17) . . . . ?
C79 C78 C82 C102 178.7(2) . . . . ?
Fe2 C78 C82 C102 -122.6(2) . . . . ?
Sn2 C78 C82 C102 5.5(3) . . . . ?
C79 C78 C82 Fe2 -58.69(16) . . . . ?
Sn2 C78 C82 Fe2 128.07(16) . . . . ?
C87 C83 C84 C85 0.4(3) . . . . ?
Fe2 C83 C84 C85 59.9(2) . . . . ?
C87 C83 C84 Fe2 -59.6(2) . . . . ?
C83 C84 C85 C86 -0.4(4) . . . . ?
Fe2 C84 C85 C86 60.1(2) . . . . ?
C83 C84 C85 Fe2 -60.5(2) . . . . ?
C84 C85 C86 C87 0.2(4) . . . . ?
Fe2 C85 C86 C87 60.3(2) . . . . ?
C84 C85 C86 Fe2 -60.1(2) . . . . ?
C85 C86 C87 C83 0.0(4) . . . . ?
Fe2 C86 C87 C83 59.5(2) . . . . ?
C85 C86 C87 Fe2 -59.5(2) . . . . ?
C84 C83 C87 C86 -0.2(3) . . . . ?
Fe2 C83 C87 C86 -59.2(2) . . . . ?
C84 C83 C87 Fe2 59.0(2) . . . . ?
C80 C79 C88 C93 -29.4(4) . . . . ?
C78 C79 C88 C93 153.1(3) . . . . ?
Fe2 C79 C88 C93 -115.3(2) . . . . ?
C80 C79 C88 C89 146.1(3) . . . . ?
C78 C79 C88 C89 -31.4(4) . . . . ?
Fe2 C79 C88 C89 60.3(3) . . . . ?
C93 C88 C89 C90 1.9(4) . . . . ?
C79 C88 C89 C90 -173.6(2) . . . . ?
C88 C89 C90 C91 -0.9(4) . . . . ?
C88 C89 C90 C94 -179.2(2) . . . . ?
C89 C90 C91 C92 -0.6(4) . . . . ?
C94 C90 C91 C92 177.8(3) . . . . ?
C90 C91 C92 C93 1.0(4) . . . . ?
C90 C91 C92 C98 178.3(3) . . . . ?
C91 C92 C93 C88 0.1(4) . . . . ?
C98 C92 C93 C88 -177.3(3) . . . . ?
C89 C88 C93 C92 -1.5(4) . . . . ?
C79 C88 C93 C92 174.2(2) . . . . ?
C89 C90 C94 C97 -154.5(2) . . . . ?
C91 C90 C94 C97 27.2(3) . . . . ?
C89 C90 C94 C95 84.6(3) . . . . ?
C91 C90 C94 C95 -93.7(3) . . . . ?
C89 C90 C94 C96 -34.9(3) . . . . ?
C91 C90 C94 C96 146.9(3) . . . . ?
C91 C92 C98 C101 142.1(3) . . . . ?
C93 C92 C98 C101 -40.6(4) . . . . ?
C91 C92 C98 C99 20.7(4) . . . . ?
C93 C92 C98 C99 -162.0(3) . . . . ?
C91 C92 C98 C100 -98.7(3) . . . . ?
C93 C92 C98 C100 78.5(3) . . . . ?
C81 C82 C102 C107 -116.1(3) . . . . ?
C78 C82 C102 C107 66.1(4) . . . . ?
Fe2 C82 C102 C107 -26.1(4) . . . . ?
C81 C82 C102 C103 60.1(3) . . . . ?
C78 C82 C102 C103 -117.7(3) . . . . ?
Fe2 C82 C102 C103 150.1(2) . . . . ?
C107 C102 C103 C104 -0.1(4) . . . . ?
C82 C102 C103 C104 -176.5(2) . . . . ?
C102 C103 C104 C105 0.9(4) . . . . ?
C102 C103 C104 C108 179.0(2) . . . . ?
C103 C104 C105 C106 0.1(4) . . . . ?
C108 C104 C105 C106 -178.0(2) . . . . ?
C104 C105 C106 C107 -1.8(4) . . . . ?
C104 C105 C106 C112 171.6(2) . . . . ?
C103 C102 C107 C106 -1.6(4) . . . . ?
C82 C102 C107 C106 174.5(2) . . . . ?
C105 C106 C107 C102 2.6(4) . . . . ?
C112 C106 C107 C102 -171.0(2) . . . . ?
C103 C104 C108 C110 -4.2(4) . . . . ?
C105 C104 C108 C110 173.9(3) . . . . ?
C103 C104 C108 C109 -123.9(3) . . . . ?
C105 C104 C108 C109 54.2(3) . . . . ?
C103 C104 C108 C111 116.0(3) . . . . ?
C105 C104 C108 C111 -65.9(3) . . . . ?
C105 C106 C112 C114 138.9(3) . . . . ?
C107 C106 C112 C114 -47.9(3) . . . . ?
C105 C106 C112 C113 18.1(4) . . . . ?
C107 C106 C112 C113 -168.6(3) . . . . ?
C105 C106 C112 C115 -100.3(3) . . . . ?
C107 C106 C112 C115 72.9(3) . . . . ?
C120 C116 C117 C118 0.7(3) . . . . ?
Fe3 C116 C117 C118 59.39(17) . . . . ?
Sn2 C116 C117 C118 -173.68(16) . . . . ?
C120 C116 C117 C126 -177.3(2) . . . . ?
Fe3 C116 C117 C126 -118.6(2) . . . . ?
Sn2 C116 C117 C126 8.3(3) . . . . ?
C120 C116 C117 Fe3 -58.67(16) . . . . ?
Sn2 C116 C117 Fe3 126.93(15) . . . . ?
C116 C117 C118 C119 -0.4(3) . . . . ?
C126 C117 C118 C119 177.4(2) . . . . ?
Fe3 C117 C118 C119 58.55(17) . . . . ?
C116 C117 C118 Fe3 -58.99(17) . . . . ?
C126 C117 C118 Fe3 118.9(3) . . . . ?
C117 C118 C119 C120 0.0(3) . . . . ?
Fe3 C118 C119 C120 58.61(17) . . . . ?
C117 C118 C119 Fe3 -58.63(17) . . . . ?
C118 C119 C120 C116 0.5(3) . . . . ?
Fe3 C119 C120 C116 59.48(17) . . . . ?
C118 C119 C120 C143 -173.8(2) . . . . ?
Fe3 C119 C120 C143 -114.7(2) . . . . ?
C118 C119 C120 Fe3 -59.02(18) . . . . ?
C117 C116 C120 C119 -0.7(3) . . . . ?
Fe3 C116 C120 C119 -59.54(17) . . . . ?
Sn2 C116 C120 C119 171.9(2) . . . . ?
C117 C116 C120 C143 173.0(2) . . . . ?
Fe3 C116 C120 C143 114.2(3) . . . . ?
Sn2 C116 C120 C143 -14.3(4) . . . . ?
C117 C116 C120 Fe3 58.82(16) . . . . ?
Sn2 C116 C120 Fe3 -128.5(2) . . . . ?
C125 C121 C122 C123 0.3(3) . . . . ?
Fe3 C121 C122 C123 -59.2(2) . . . . ?
C125 C121 C122 Fe3 59.5(2) . . . . ?
C121 C122 C123 C124 -0.1(3) . . . . ?
Fe3 C122 C123 C124 -59.5(2) . . . . ?
C121 C122 C123 Fe3 59.4(2) . . . . ?
C122 C123 C124 C125 -0.1(3) . . . . ?
Fe3 C123 C124 C125 -59.8(2) . . . . ?
C122 C123 C124 Fe3 59.7(2) . . . . ?
C122 C121 C125 C124 -0.4(3) . . . . ?
Fe3 C121 C125 C124 59.1(2) . . . . ?
C122 C121 C125 Fe3 -59.4(2) . . . . ?
C123 C124 C125 C121 0.3(3) . . . . ?
Fe3 C124 C125 C121 -59.4(2) . . . . ?
C123 C124 C125 Fe3 59.7(2) . . . . ?
C118 C117 C126 C131 54.4(4) . . . . ?
C116 C117 C126 C131 -128.0(3) . . . . ?
Fe3 C117 C126 C131 145.2(2) . . . . ?
C118 C117 C126 C127 -126.4(3) . . . . ?
C116 C117 C126 C127 51.2(3) . . . . ?
Fe3 C117 C126 C127 -35.6(3) . . . . ?
C131 C126 C127 C128 -2.8(4) . . . . ?
C117 C126 C127 C128 178.0(2) . . . . ?
C126 C127 C128 C129 2.9(4) . . . . ?
C126 C127 C128 C132 -173.6(2) . . . . ?
C127 C128 C129 C130 -0.7(4) . . . . ?
C132 C128 C129 C130 175.9(2) . . . . ?
C128 C129 C130 C131 -1.6(4) . . . . ?
C128 C129 C130 C136 179.1(3) . . . . ?
C127 C126 C131 C130 0.4(4) . . . . ?
C117 C126 C131 C130 179.5(2) . . . . ?
C129 C130 C131 C126 1.8(4) . . . . ?
C136 C130 C131 C126 -179.0(2) . . . . ?
C127 C128 C132 C135 -127.2(3) . . . . ?
C129 C128 C132 C135 56.4(3) . . . . ?
C127 C128 C132 C133 -6.8(4) . . . . ?
C129 C128 C132 C133 176.7(2) . . . . ?
C127 C128 C132 C134 112.4(3) . . . . ?
C129 C128 C132 C134 -64.0(3) . . . . ?
C129 C130 C136 C141 -175.6(4) . . . . ?
C131 C130 C136 C141 5.2(5) . . . . ?
C129 C130 C136 C140 115.0(7) . . . . ?
C131 C130 C136 C140 -64.2(7) . . . . ?
C129 C130 C136 C139 -49.7(4) . . . . ?
C131 C130 C136 C139 131.0(4) . . . . ?
C129 C130 C136 C142 -15.2(6) . . . . ?
C131 C130 C136 C142 165.5(5) . . . . ?
C129 C130 C136 C137 64.5(4) . . . . ?
C131 C130 C136 C137 -114.7(3) . . . . ?
C129 C130 C136 C138 -130.4(6) . . . . ?
C131 C130 C136 C138 50.3(6) . . . . ?
C119 C120 C143 C148 148.3(3) . . . . ?
C116 C120 C143 C148 -24.5(4) . . . . ?
Fe3 C120 C143 C148 63.6(3) . . . . ?
C119 C120 C143 C144 -25.5(4) . . . . ?
C116 C120 C143 C144 161.7(3) . . . . ?
Fe3 C120 C143 C144 -110.2(2) . . . . ?
C148 C143 C144 C145 -2.2(4) . . . . ?
C120 C143 C144 C145 171.7(2) . . . . ?
C143 C144 C145 C146 0.6(4) . . . . ?
C143 C144 C145 C149 -176.0(2) . . . . ?
C144 C145 C146 C147 1.1(4) . . . . ?
C149 C145 C146 C147 177.8(3) . . . . ?
C145 C146 C147 C148 -1.1(5) . . . . ?
C145 C146 C147 C153 178.8(3) . . . . ?
C144 C143 C148 C147 2.2(4) . . . . ?
C120 C143 C148 C147 -171.5(3) . . . . ?
C146 C147 C148 C143 -0.6(4) . . . . ?
C153 C147 C148 C143 179.5(3) . . . . ?
C144 C145 C149 C150 -8.8(4) . . . . ?
C146 C145 C149 C150 174.7(3) . . . . ?
C144 C145 C149 C152 110.6(3) . . . . ?
C146 C145 C149 C152 -65.9(3) . . . . ?
C144 C145 C149 C151 -129.9(3) . . . . ?
C146 C145 C149 C151 53.6(4) . . . . ?
C146 C147 C153 C155 127.3(3) . . . . ?
C148 C147 C153 C155 -52.8(4) . . . . ?
C146 C147 C153 C154 7.2(5) . . . . ?
C148 C147 C153 C154 -172.9(4) . . . . ?
C146 C147 C153 C156 -113.6(3) . . . . ?
C148 C147 C153 C156 66.3(4) . . . . ?
C160 C157 C158 C159 0.0(3) . . . . ?
Fe4 C157 C158 C159 59.10(19) . . . . ?
C160 C157 C158 Fe4 -59.07(19) . . . . ?
C157 C158 C159 C161 0.0(3) . . . . ?
Fe4 C158 C159 C161 59.81(19) . . . . ?
C157 C158 C159 Fe4 -59.80(19) . . . . ?
C158 C157 C160 C161 -0.1(3) . . . . ?
Fe4 C157 C160 C161 -59.23(18) . . . . ?
C158 C157 C160 Fe4 59.16(19) . . . . ?
C157 C160 C161 C159 0.1(3) . . . . ?
Fe4 C160 C161 C159 -59.79(18) . . . . ?
C157 C160 C161 Fe4 59.87(18) . . . . ?
C158 C159 C161 C160 -0.1(3) . . . . ?
Fe4 C159 C161 C160 60.29(18) . . . . ?
C158 C159 C161 Fe4 -60.35(19) . . . . ?
C166 C162 C164 C165 -2(3) . . . . ?
C162 C164 C165 C163 13(3) . . . . ?
C167 C163 C165 C164 -11(3) . . . . ?
C164 C162 C166 C167 -9(3) . . . . ?
C165 C163 C167 C166 -2(3) . . . . ?
C162 C166 C167 C163 11(3) . . . . ?
